data_1566417
loop_
_publ_author_name
'Keener, Megan'
'Mattejat, Maxwell'
'Zheng, Shao-Liang'
'Wu, Guang'
'Hayton, Trevor W.'
'M\'enard, Gabriel'

_publ_section_title
;
 Selective electrochemical capture and release of uranyl from aqueous
 alkali, lanthanide, and actinide mixtures using redox-switchable
 carboranes
;
_journal_name_full 'Chemical Science'
_journal_paper_doi 10.1039/D1SC07070C
_journal_year 2022
_chemical_formula_moiety '3(C20 Co), C78 H90 B30 Nd O6 P6, 4(C4 H6 N2)'
_chemical_formula_sum 'C154 H129 B30 Co3 N8 Nd O6 P6'
_chemical_formula_weight 3018.79
_space_group_crystal_system orthorhombic
_space_group_IT_number 56
_space_group_name_Hall '-P 2ab 2ac'
_space_group_name_H-M_alt 'P c c n'
_atom_sites_solution_hydrogens geom
_atom_sites_solution_primary direct
_audit_creation_date 2021-10-12
_audit_creation_method
;
Olex2 1.3
(compiled 2019.09.11 svn.r3662 for OlexSys, GUI svn.r5938)
;
_audit_update_record
;
2021-11-24 deposited with the CCDC.	2022-02-21 downloaded from the CCDC.
;
_cell_angle_alpha 90
_cell_angle_beta 90
_cell_angle_gamma 90
_cell_formula_units_Z 4
_cell_length_a 19.004(6)
_cell_length_b 23.285(7)
_cell_length_c 36.829(12)
_cell_measurement_reflns_used 3122
_cell_measurement_temperature 110(2)
_cell_measurement_theta_max 22.59
_cell_measurement_theta_min 2.33
_cell_volume 16297(9)
_computing_cell_refinement 'SAINT v8.34A (Bruker, 2013)'
_computing_data_reduction 'SAINT v8.34A (Bruker, 2013)'
_computing_molecular_graphics 'Olex2 1.3 (Dolomanov et al., 2009)'
_computing_publication_material 'Olex2 1.3 (Dolomanov et al., 2009)'
_computing_structure_refinement 'XL n/a (Sheldrick, 2008)'
_diffrn_ambient_temperature 110.0
_diffrn_measured_fraction_theta_full 1.000
_diffrn_measured_fraction_theta_max 1.000
_diffrn_measurement_device_type 'Bruker APEX-II CCD'
_diffrn_measurement_method '\f and \w scans'
_diffrn_radiation_type MoK\a
_diffrn_radiation_wavelength 0.71073
_diffrn_reflns_av_R_equivalents 0.1029
_diffrn_reflns_av_unetI/netI 0.0549
_diffrn_reflns_Laue_measured_fraction_full 1.000
_diffrn_reflns_Laue_measured_fraction_max 1.000
_diffrn_reflns_limit_h_max 22
_diffrn_reflns_limit_h_min -22
_diffrn_reflns_limit_k_max 27
_diffrn_reflns_limit_k_min -25
_diffrn_reflns_limit_l_max 43
_diffrn_reflns_limit_l_min -34
_diffrn_reflns_number 124957
_diffrn_reflns_point_group_measured_fraction_full 1.000
_diffrn_reflns_point_group_measured_fraction_max 1.000
_diffrn_reflns_theta_full 24.713
_diffrn_reflns_theta_max 24.713
_diffrn_reflns_theta_min 1.106
_diffrn_standards_number 0
_exptl_absorpt_coefficient_mu 0.726
_exptl_absorpt_correction_T_max 0.7454
_exptl_absorpt_correction_T_min 0.6709
_exptl_absorpt_correction_type none
_exptl_absorpt_process_details
;
SADABS-2014/5 (Bruker,2014/5) was used for absorption correction.
wR2(int) was 0.0761 before and 0.0677 after correction.
The Ratio of minimum to maximum transmission is 0.9001.
The \l/2 correction factor is 0.00150.
;
_exptl_crystal_density_diffrn 1.230
_exptl_crystal_description block
_exptl_crystal_F_000 6152
_exptl_crystal_size_max 0.25
_exptl_crystal_size_mid 0.2
_exptl_crystal_size_min 0.1
_refine_diff_density_max 2.719
_refine_diff_density_min -2.282
_refine_diff_density_rms 0.166
_refine_ls_extinction_method none
_refine_ls_goodness_of_fit_ref 1.039
_refine_ls_hydrogen_treatment constr
_refine_ls_matrix_type full
_refine_ls_number_parameters 831
_refine_ls_number_reflns 13905
_refine_ls_number_restraints 210
_refine_ls_restrained_S_all 1.040
_refine_ls_R_factor_all 0.1308
_refine_ls_R_factor_gt 0.0939
_refine_ls_shift/su_max 0.031
_refine_ls_shift/su_mean 0.001
_refine_ls_structure_factor_coef Fsqd
_refine_ls_weighting_details 'w=1/[\s^2^(Fo^2^)+(0.1278P)^2^+193.5547P] where P=(Fo^2^+2Fc^2^)/3'
_refine_ls_weighting_scheme calc
_refine_ls_wR_factor_gt 0.2423
_refine_ls_wR_factor_ref 0.2750
_reflns_Friedel_coverage 0.000
_reflns_number_gt 9769
_reflns_number_total 13905
_reflns_threshold_expression 'I > 2\s(I)'
_cod_data_source_file d1sc07070c2.cif
_cod_data_source_block ndcp_0m
_cod_database_code 1566417
_shelx_shelxl_version_number 2014/7
_shelx_space_group_comment
;
The symmetry employed for this shelxl refinement is uniquely defined
by the following loop, which should always be used as a source of
symmetry information in preference to the above space-group names.
They are only intended as comments.
;
_shelx_estimated_absorpt_t_max 0.931
_shelx_estimated_absorpt_t_min 0.839
_olex2_refinement_description
;
1. Fixed Uiso
 At 1.2 times of:
  All B(H) groups, All C(H) groups
 At 1.5 times of:
  All C(H,H,H) groups
2. Restrained distances
 N1-C81 \\sim N2-C83 \\sim N3-C85 \\sim N4-C87
 with sigma of 0.01
 C81-C82 \\sim C83-C84 \\sim C85-C86 \\sim C87-C88
 with sigma of 0.01
 N1-C82 \\sim N2-C84 \\sim N3-C86 \\sim N4-C88
 with sigma of 0.01
 C77-C73 \\sim C77-C71 \\sim C78-C72 \\sim C78-C74 \\sim C75-C71 \\sim C75-C74
 with sigma of 0.01
 C60-C61 \\sim C61-C62 \\sim C62-C63 \\sim C63-C64 \\sim C64-C60
 with sigma of 0.01
 C60-C61 \\sim C70-C71 \\sim C71-C72 \\sim C72-C73 \\sim C73-C74 \\sim C74-C70
 with sigma of 0.01
 C60-C62 \\sim C61-C63 \\sim C62-C64 \\sim C63-C60 \\sim C64-C61
 with sigma of 0.01
 C60-C62 \\sim C70-C72 \\sim C71-C73 \\sim C72-C74 \\sim C73-C70 \\sim C74-C71
 with sigma of 0.01
 C65-C60 \\sim C66-C61 \\sim C67-C62 \\sim C68-C63 \\sim C69-C64
 with sigma of 0.01
 C65-C66 \\sim C77-C78 \\sim C78-C79 \\sim C79-C75
 with sigma of 0.01
 C65-C66 \\sim C66-C67 \\sim C67-C68 \\sim C68-C69 \\sim C69-C65
 with sigma of 0.01
 C65-C60 \\sim C75-C70 \\sim C77-C72 \\sim C78-C73 \\sim C79-C74
 with sigma of 0.01
 Co2-C75 \\sim Co2-C77 \\sim Co2-C78 \\sim Co2-C79 \\sim Co2-C65
 with sigma of 0.01
3. Restrained planarity
 C60, C61, C62, C63, C64, C65, C66, C67, C68, C69
 with sigma of 0.1
 C70, C71, C72, C73, C74, C75, C77, C78, C79
 with sigma of 0.1
4. Uiso/Uaniso restraints and constraints
Uanis(N1) = Uanis(N2) = Uanis(N3) = Uanis(N4)
Uanis(C81) = Uanis(C83) = Uanis(C85) = Uanis(C87)
Uanis(C82) = Uanis(C84) = Uanis(C86) = Uanis(C88)
Uanis(C45) = Uanis(C46) = Uanis(C47) = Uanis(C48) = Uanis(C49)
Uiso(C60) = Uiso(C61) = Uiso(C62) = Uiso(C63) = Uiso(C64) = Uiso(C70) =
Uiso(C71) = Uiso(C72) = Uiso(C73) = Uiso(C74)
Uiso(C65) = Uiso(C66) = Uiso(C67) = Uiso(C68) = Uiso(C69) = Uiso(C75) =
Uiso(C77) = Uiso(C78) = Uiso(C79)
5. Others
 Fixed Sof: C60(0.5) C61(0.5) C62(0.5) C63(0.5) C64(0.5) C65(0.5) C67(0.5)
 C68(0.5) C69(0.5) C70(0.5) C71(0.5) C72(0.5) C73(0.5) C74(0.5) C75(0.5)
 C78(0.5) C79(0.5)
6.a Aromatic/amide H refined with riding coordinates:
 C3(H3A), C4(H4A), C5(H5A), C6(H6A), C7(H7A), C9(H9A), C10(H10A), C11(H11A),
 C12(H12A), C13(H13A), C16(H16), C17(H17), C18(H18), C19(H19), C20(H20),
 C22(H22), C23(H23), C24(H24), C25(H25), C26(H26), C29(H29), C30(H30), C31(H31),
  C32(H32), C33(H33), C35(H35), C36(H36), C37(H37), C38(H38), C39(H39)
6.b Idealised Me refined as rotating group:
 C82(H82A,H82B,H82C), C84(H84A,H84B,H84C), C86(H86A,H86B,H86C), C88(H88A,H88B,
 H88C)
6.c Boron cage BH refined with riding coordinates:
 B1(H1), B2(H2), B3(H3), B4(H4), B5(H5), B6(H6), B7(H7), B8(H8), B9(H9),
 B10(H10), B11(H11), B12(H12), B13(H13), B14(H14), B15(H15)
;
_olex2_submission_special_instructions 'No special instructions were received'

loop_
_space_group_symop_operation_xyz
'x, y, z'
'-x+1/2, -y+1/2, z'
'-x, y+1/2, -z+1/2'
'x+1/2, -y, -z+1/2'
'-x, -y, -z'
'x-1/2, y-1/2, -z'
'x, -y-1/2, z-1/2'
'-x-1/2, y, z-1/2'

loop_
_atom_site_label
_atom_site_type_symbol
_atom_site_fract_x
_atom_site_fract_y
_atom_site_fract_z
_atom_site_U_iso_or_equiv
_atom_site_adp_type
_atom_site_occupancy
_atom_site_site_symmetry_order
_atom_site_calc_flag
_atom_site_refinement_flags_posn
_atom_site_refinement_flags_adp
_atom_site_refinement_flags_occupancy
_atom_site_disorder_assembly
_atom_site_disorder_group
C60 C 0.2244(10) 0.6842(8) 0.3681(6) 0.112(4) Uiso 0.5 1 d D . P A 1
C61 C 0.2225(10) 0.7374(10) 0.3515(5) 0.112(4) Uiso 0.5 1 d D . P A 1
C62 C 0.1747(12) 0.7713(7) 0.3699(6) 0.112(4) Uiso 0.5 1 d D . P A 1
C63 C 0.1468(14) 0.7385(11) 0.3979(7) 0.112(4) Uiso 0.5 1 d D . P A 1
C64 C 0.1792(15) 0.6857(9) 0.3975(7) 0.112(4) Uiso 0.5 1 d D . P A 1
C65 C 0.2708(12) 0.6336(5) 0.3572(4) 0.096(3) Uiso 0.5 1 d D . P A 1
C66 C 0.2500 0.7500 0.3134(4) 0.096(3) Uiso 1 2 d DS . P A 1
C67 C 0.1575(13) 0.8343(7) 0.3610(6) 0.096(3) Uiso 0.5 1 d D . P A 1
C68 C 0.0871(13) 0.7582(9) 0.4225(7) 0.096(3) Uiso 0.5 1 d D . P A 1
C69 C 0.1606(13) 0.6354(8) 0.4220(6) 0.096(3) Uiso 0.5 1 d D . P A 1
C70 C 0.3177(8) 0.6980(7) 0.4304(5) 0.112(4) Uiso 0.5 1 d D . P A 2
C71 C 0.3139(7) 0.7506(7) 0.4472(5) 0.112(4) Uiso 0.5 1 d D . P A 2
C72 C 0.2450(7) 0.7601(6) 0.4576(5) 0.112(4) Uiso 0.5 1 d D . P A 2
C73 C 0.2081(9) 0.7099(7) 0.4507(7) 0.112(4) Uiso 0.5 1 d D . P A 2
C74 C 0.2496(7) 0.6759(8) 0.4283(7) 0.112(4) Uiso 0.5 1 d D . P A 2
C75 C 0.3839(8) 0.6682(8) 0.4170(6) 0.096(3) Uiso 0.5 1 d D . P A 2
C77 C 0.2189(8) 0.8111(6) 0.4798(3) 0.096(3) Uiso 1 1 d D . . A 2
C78 C 0.1288(8) 0.7025(7) 0.4561(5) 0.096(3) Uiso 0.5 1 d D . P A 2
C79 C 0.2293(10) 0.6153(5) 0.4149(6) 0.096(3) Uiso 0.5 1 d D . P A 2
B1 B 0.7746(5) 0.5133(4) 0.5507(3) 0.030(2) Uani 1 1 d . . . . .
H1 H 0.7798 0.5031 0.5803 0.036 Uiso 1 1 calc R U . . .
B2 B 0.8206(5) 0.5864(4) 0.5019(2) 0.026(2) Uani 1 1 d . . . . .
H2 H 0.8381 0.6318 0.4979 0.032 Uiso 1 1 calc R U . . .
B3 B 0.8522(5) 0.5170(4) 0.5200(3) 0.031(2) Uani 1 1 d . . . . .
H3 H 0.9067 0.4997 0.5236 0.038 Uiso 1 1 calc R U . . .
B4 B 0.7336(5) 0.5726(4) 0.4745(3) 0.028(2) Uani 1 1 d . . . . .
H4 H 0.7291 0.6029 0.4510 0.034 Uiso 1 1 calc R U . . .
B5 B 0.6994(5) 0.4877(4) 0.5254(3) 0.030(2) Uani 1 1 d . . . . .
H5 H 0.6668 0.4532 0.5383 0.036 Uiso 1 1 calc R U . . .
B6 B 0.6547(5) 0.5389(4) 0.4958(3) 0.030(2) Uani 1 1 d . . . . .
H6 H 0.5997 0.5346 0.4853 0.036 Uiso 1 1 calc R U . . .
B7 B 0.6882(5) 0.5576(4) 0.5420(2) 0.025(2) Uani 1 1 d . . . . .
H7 H 0.6715 0.5804 0.5673 0.030 Uiso 1 1 calc R U . . .
B8 B 0.7210(6) 0.4941(4) 0.4781(3) 0.032(2) Uani 1 1 d . . . . .
H8 H 0.7031 0.4651 0.4557 0.038 Uiso 1 1 calc R U . . .
B9 B 0.8078(5) 0.5238(4) 0.4771(3) 0.030(2) Uani 1 1 d . . . . .
H9 H 0.8401 0.5182 0.4519 0.036 Uiso 1 1 calc R U . . .
B10 B 0.7840(5) 0.4690(4) 0.5096(3) 0.034(2) Uani 1 1 d . . . . .
H10 H 0.7998 0.4227 0.5090 0.040 Uiso 1 1 calc R U . . .
B11 B 0.7481(6) 0.8150(5) 0.7119(3) 0.037(2) Uani 1 1 d . . . . .
H11 H 0.7306 0.8409 0.6879 0.045 Uiso 1 1 calc R U . . .
B12 B 0.7338(6) 0.8096(5) 0.7591(3) 0.045(3) Uani 1 1 d . . . . .
H12 H 0.7158 0.8496 0.7733 0.055 Uiso 1 1 calc R U . . .
B13 B 0.7940(7) 0.7568(5) 0.7763(3) 0.046(3) Uani 1 1 d . . . . .
H13 H 0.8222 0.7583 0.8030 0.055 Uiso 1 1 calc R U . . .
B14 B 0.8314(6) 0.7283(5) 0.7329(3) 0.038(2) Uani 1 1 d . . . . .
H14 H 0.8828 0.7074 0.7261 0.046 Uiso 1 1 calc R U . . .
B15 B 0.8232(6) 0.8067(5) 0.7432(3) 0.044(3) Uani 1 1 d . . . . .
H15 H 0.8651 0.8383 0.7510 0.052 Uiso 1 1 calc R U . . .
C1 C 0.6903(4) 0.5982(3) 0.5088(2) 0.0275(18) Uani 1 1 d . . . . .
C2 C 0.6415(4) 0.6990(4) 0.4690(2) 0.0301(19) Uani 1 1 d . . . . .
C3 C 0.6617(5) 0.7578(4) 0.4662(2) 0.033(2) Uani 1 1 d . . . . .
H3A H 0.6770 0.7779 0.4873 0.040 Uiso 1 1 calc R U . . .
C4 C 0.6590(5) 0.7856(4) 0.4332(2) 0.042(2) Uani 1 1 d . . . . .
H4A H 0.6729 0.8247 0.4315 0.050 Uiso 1 1 calc R U . . .
C5 C 0.6364(7) 0.7570(5) 0.4027(3) 0.055(3) Uani 1 1 d . . . . .
H5A H 0.6347 0.7765 0.3800 0.066 Uiso 1 1 calc R U . . .
C6 C 0.6160(6) 0.6998(5) 0.4049(3) 0.053(3) Uani 1 1 d . . . . .
H6A H 0.5996 0.6805 0.3838 0.064 Uiso 1 1 calc R U . . .
C7 C 0.6195(5) 0.6708(4) 0.4377(2) 0.039(2) Uani 1 1 d . . . . .
H7A H 0.6067 0.6314 0.4388 0.047 Uiso 1 1 calc R U . . .
C8 C 0.5593(4) 0.6514(3) 0.5284(2) 0.0280(18) Uani 1 1 d . . . . .
C9 C 0.5056(4) 0.6312(4) 0.5058(3) 0.037(2) Uani 1 1 d . . . . .
H9A H 0.5146 0.6248 0.4807 0.044 Uiso 1 1 calc R U . . .
C10 C 0.4393(4) 0.6205(4) 0.5201(3) 0.041(2) Uani 1 1 d . . . . .
H10A H 0.4030 0.6065 0.5046 0.049 Uiso 1 1 calc R U . . .
C11 C 0.4254(5) 0.6298(4) 0.5561(3) 0.047(3) Uani 1 1 d . . . . .
H11A H 0.3794 0.6231 0.5652 0.056 Uiso 1 1 calc R U . . .
C12 C 0.4773(5) 0.6485(4) 0.5789(3) 0.039(2) Uani 1 1 d . . . . .
H12A H 0.4673 0.6544 0.6039 0.047 Uiso 1 1 calc R U . . .
C13 C 0.5450(5) 0.6590(3) 0.5656(2) 0.0313(19) Uani 1 1 d . . . . .
H13A H 0.5813 0.6713 0.5816 0.038 Uiso 1 1 calc R U . . .
C90 C 0.8198(4) 0.5704(3) 0.5422(2) 0.0263(17) Uani 1 1 d . . . . .
C15 C 0.8813(4) 0.5762(3) 0.6152(2) 0.0256(17) Uani 1 1 d . . . . .
C16 C 0.9008(4) 0.5186(4) 0.6158(2) 0.0313(19) Uani 1 1 d . . . . .
H16 H 0.9040 0.4976 0.5937 0.038 Uiso 1 1 calc R U . . .
C17 C 0.9154(5) 0.4919(4) 0.6484(3) 0.039(2) Uani 1 1 d . . . . .
H17 H 0.9280 0.4524 0.6486 0.046 Uiso 1 1 calc R U . . .
C18 C 0.9118(5) 0.5218(4) 0.6804(3) 0.043(2) Uani 1 1 d . . . . .
H18 H 0.9222 0.5030 0.7026 0.052 Uiso 1 1 calc R U . . .
C19 C 0.8932(5) 0.5792(4) 0.6804(2) 0.039(2) Uani 1 1 d . . . . .
H19 H 0.8910 0.5999 0.7026 0.047 Uiso 1 1 calc R U . . .
C20 C 0.8775(4) 0.6064(4) 0.6477(2) 0.0309(19) Uani 1 1 d . . . . .
H20 H 0.8643 0.6457 0.6476 0.037 Uiso 1 1 calc R U . . .
C21 C 0.9470(4) 0.6343(3) 0.5552(2) 0.0252(17) Uani 1 1 d . . . . .
C22 C 1.0026(4) 0.5952(4) 0.5528(2) 0.0322(19) Uani 1 1 d . . . . .
H22 H 0.9958 0.5568 0.5607 0.039 Uiso 1 1 calc R U . . .
C23 C 1.0674(4) 0.6114(4) 0.5392(2) 0.035(2) Uani 1 1 d . . . . .
H23 H 1.1048 0.5844 0.5379 0.042 Uiso 1 1 calc R U . . .
C24 C 1.0776(5) 0.6674(4) 0.5273(3) 0.039(2) Uani 1 1 d . . . . .
H24 H 1.1221 0.6788 0.5181 0.047 Uiso 1 1 calc R U . . .
C25 C 1.0230(5) 0.7067(4) 0.5288(3) 0.039(2) Uani 1 1 d . . . . .
H25 H 1.0299 0.7448 0.5203 0.047 Uiso 1 1 calc R U . . .
C26 C 0.9584(4) 0.6905(4) 0.5427(2) 0.0312(19) Uani 1 1 d . . . . .
H26 H 0.9212 0.7177 0.5438 0.037 Uiso 1 1 calc R U . . .
C27 C 0.8151(4) 0.7792(4) 0.7032(2) 0.0327(19) Uani 1 1 d . . . . .
C28 C 0.8745(4) 0.8749(4) 0.6642(2) 0.0317(19) Uani 1 1 d . . . . .
C29 C 0.9255(5) 0.9030(4) 0.6840(3) 0.043(2) Uani 1 1 d . . . . .
H29 H 0.9582 0.8813 0.6978 0.051 Uiso 1 1 calc R U . . .
C30 C 0.9302(5) 0.9626(4) 0.6840(3) 0.050(3) Uani 1 1 d . . . . .
H30 H 0.9662 0.9809 0.6976 0.060 Uiso 1 1 calc R U . . .
C31 C 0.8833(6) 0.9954(4) 0.6645(3) 0.046(2) Uani 1 1 d . . . . .
H31 H 0.8861 1.0361 0.6650 0.055 Uiso 1 1 calc R U . . .
C32 C 0.8322(6) 0.9682(4) 0.6443(3) 0.046(2) Uani 1 1 d . . . . .
H32 H 0.7998 0.9902 0.6304 0.055 Uiso 1 1 calc R U . . .
C33 C 0.8279(5) 0.9085(4) 0.6443(2) 0.039(2) Uani 1 1 d . . . . .
H33 H 0.7922 0.8903 0.6304 0.047 Uiso 1 1 calc R U . . .
C34 C 0.9485(5) 0.7659(4) 0.6657(2) 0.033(2) Uani 1 1 d . . . . .
C35 C 0.9730(5) 0.7373(4) 0.6350(3) 0.038(2) Uani 1 1 d . . . . .
H35 H 0.9438 0.7348 0.6141 0.045 Uiso 1 1 calc R U . . .
C36 C 1.0389(5) 0.7125(4) 0.6344(3) 0.047(2) Uani 1 1 d . . . . .
H36 H 1.0548 0.6929 0.6133 0.056 Uiso 1 1 calc R U . . .
C37 C 1.0816(6) 0.7163(5) 0.6647(3) 0.056(3) Uani 1 1 d . . . . .
H37 H 1.1277 0.7005 0.6642 0.067 Uiso 1 1 calc R U . . .
C38 C 1.0572(6) 0.7434(5) 0.6963(3) 0.056(3) Uani 1 1 d . . . . .
H38 H 1.0860 0.7450 0.7173 0.068 Uiso 1 1 calc R U . . .
C39 C 0.9914(5) 0.7676(4) 0.6967(3) 0.045(2) Uani 1 1 d . . . . .
H39 H 0.9748 0.7857 0.7181 0.055 Uiso 1 1 calc R U . . .
C40 C 0.2288(9) 0.4587(5) 0.6905(4) 0.083(5) Uani 1 1 d . . . . .
C41 C 0.2632(7) 0.4832(5) 0.7202(3) 0.060(3) Uani 1 1 d . . . . .
C42 C 0.3244(7) 0.5132(7) 0.7072(3) 0.075(4) Uani 1 1 d . . . . .
C43 C 0.3249(11) 0.5056(10) 0.6682(4) 0.116(8) Uani 1 1 d . . . . .
C44 C 0.2682(13) 0.4700(7) 0.6588(4) 0.104(7) Uani 1 1 d . . . . .
C45 C 0.1659(11) 0.4216(9) 0.6926(5) 0.116(3) Uani 1 1 d . . . . .
C46 C 0.2423(10) 0.4791(9) 0.7603(5) 0.116(3) Uani 1 1 d . . . . .
C47 C 0.3774(10) 0.5492(9) 0.7286(5) 0.116(3) Uani 1 1 d . . . . .
C48 C 0.3834(10) 0.5343(9) 0.6435(5) 0.116(3) Uani 1 1 d . . . . .
C49 C 0.2497(10) 0.4493(9) 0.6217(5) 0.116(3) Uani 1 1 d . . . . .
C50 C 0.1453(5) 0.5752(4) 0.6585(3) 0.041(2) Uani 1 1 d . . . . .
C51 C 0.1414(6) 0.5830(6) 0.6969(3) 0.062(3) Uani 1 1 d . . . . .
C52 C 0.2000(7) 0.6164(6) 0.7076(4) 0.068(4) Uani 1 1 d . . . . .
C53 C 0.2402(7) 0.6289(6) 0.6754(4) 0.076(4) Uani 1 1 d . . . . .
C54 C 0.2057(6) 0.6040(5) 0.6454(3) 0.050(3) Uani 1 1 d . . . . .
C55 C 0.0913(6) 0.5452(6) 0.6353(3) 0.064(3) Uani 1 1 d . . . . .
C56 C 0.0825(7) 0.5598(9) 0.7211(4) 0.100(6) Uani 1 1 d . . . . .
C57 C 0.2142(10) 0.6355(9) 0.7465(5) 0.131(8) Uani 1 1 d . . . . .
C58 C 0.3044(10) 0.6675(8) 0.6739(7) 0.139(8) Uani 1 1 d . . . . .
C59 C 0.2264(7) 0.6073(7) 0.6057(3) 0.076(4) Uani 1 1 d . . . . .
C81 C 1.0014(7) 0.8520(8) 0.2995(5) 0.099(3) Uani 1 1 d D . . . .
C82 C 0.9353(7) 0.8737(7) 0.3003(4) 0.086(2) Uani 1 1 d D . . . .
H82A H 0.9267 0.8916 0.3239 0.129 Uiso 1 1 calc R U . . .
H82B H 0.9013 0.8427 0.2964 0.129 Uiso 1 1 calc R U . . .
H82C H 0.9301 0.9025 0.2811 0.129 Uiso 1 1 calc R U . . .
C83 C 0.0410(8) 0.6724(8) 0.2933(4) 0.099(3) Uani 1 1 d D . . . .
C84 C -0.0171(7) 0.6933(7) 0.3103(4) 0.086(2) Uani 1 1 d D . . . .
H84A H -0.0313 0.6668 0.3296 0.129 Uiso 1 1 calc R U . . .
H84B H -0.0555 0.6971 0.2927 0.129 Uiso 1 1 calc R U . . .
H84C H -0.0064 0.7309 0.3208 0.129 Uiso 1 1 calc R U . . .
C85 C 0.4907(9) 0.5510(7) 0.4070(5) 0.099(3) Uani 1 1 d D . . . .
C86 C 0.4812(8) 0.5047(6) 0.4290(4) 0.086(2) Uani 1 1 d D . . . .
H86A H 0.4543 0.5162 0.4505 0.129 Uiso 1 1 calc R U . . .
H86B H 0.5271 0.4896 0.4366 0.129 Uiso 1 1 calc R U . . .
H86C H 0.4553 0.4748 0.4158 0.129 Uiso 1 1 calc R U . . .
C87 C 0.0274(9) 0.3979(8) 0.5838(4) 0.099(3) Uani 1 1 d D . . . .
C88 C 0.0154(8) 0.4023(7) 0.5473(3) 0.086(2) Uani 1 1 d D . . . .
H88A H 0.0413 0.4354 0.5377 0.129 Uiso 1 1 calc R U . . .
H88B H -0.0351 0.4076 0.5430 0.129 Uiso 1 1 calc R U . . .
H88C H 0.0313 0.3672 0.5352 0.129 Uiso 1 1 calc R U . . .
Co1 Co 0.23328(7) 0.54318(6) 0.68303(3) 0.0427(4) Uani 1 1 d . . . . .
Co2 Co 0.2500 0.7500 0.40334(5) 0.0419(4) Uani 1 2 d DS T P . .
N1 N 1.0574(8) 0.8328(8) 0.3018(6) 0.164(4) Uani 1 1 d D . . . .
N2 N 0.0950(9) 0.6632(8) 0.2798(6) 0.164(4) Uani 1 1 d D . . . .
N3 N 0.4931(10) 0.5904(8) 0.3880(6) 0.164(4) Uani 1 1 d D . . . .
N4 N 0.0389(11) 0.3931(9) 0.6143(4) 0.164(4) Uani 1 1 d D . . . .
Nd01 Nd 0.7500 0.7500 0.58380(2) 0.01818(18) Uani 1 2 d S T P . .
O1 O 0.6831(3) 0.7051(2) 0.53889(14) 0.0234(12) Uani 1 1 d . . . . .
O2 O 0.8223(3) 0.6686(2) 0.58268(14) 0.0254(12) Uani 1 1 d . . . . .
O3 O 0.8268(3) 0.7814(2) 0.62966(15) 0.0312(13) Uani 1 1 d . . . . .
P1 P 0.64834(10) 0.66412(8) 0.51237(6) 0.0235(4) Uani 1 1 d . . . . .
P2 P 0.86213(10) 0.61425(8) 0.57336(6) 0.0230(4) Uani 1 1 d . . . . .
P3 P 0.86206(11) 0.79761(9) 0.66480(6) 0.0293(5) Uani 1 1 d . . . . .

loop_
_atom_site_aniso_label
_atom_site_aniso_U_11
_atom_site_aniso_U_22
_atom_site_aniso_U_33
_atom_site_aniso_U_23
_atom_site_aniso_U_13
_atom_site_aniso_U_12
B1 0.035(5) 0.028(5) 0.027(5) 0.000(4) -0.004(4) 0.004(4)
B2 0.031(5) 0.019(5) 0.029(5) 0.000(4) -0.004(4) 0.005(4)
B3 0.036(5) 0.026(5) 0.033(5) 0.004(4) 0.003(4) 0.002(4)
B4 0.039(6) 0.020(5) 0.025(5) -0.003(4) -0.002(4) 0.004(4)
B5 0.039(5) 0.019(5) 0.031(5) 0.003(4) 0.000(4) -0.001(4)
B6 0.030(5) 0.024(5) 0.035(5) -0.003(4) -0.006(4) 0.005(4)
B7 0.027(5) 0.027(5) 0.022(5) -0.004(4) -0.001(4) 0.000(4)
B8 0.042(6) 0.024(5) 0.030(5) -0.006(4) -0.003(4) -0.002(4)
B9 0.038(5) 0.017(5) 0.034(5) -0.002(4) -0.001(4) 0.004(4)
B10 0.038(5) 0.025(5) 0.038(6) -0.006(4) -0.005(4) 0.006(4)
B11 0.039(6) 0.032(5) 0.041(6) -0.002(4) 0.010(5) -0.006(5)
B12 0.055(7) 0.049(7) 0.033(6) -0.008(5) 0.004(5) -0.006(6)
B13 0.057(7) 0.048(7) 0.032(6) -0.005(5) -0.004(5) -0.006(6)
B14 0.042(6) 0.036(6) 0.037(6) 0.001(5) -0.006(5) -0.003(5)
B15 0.054(7) 0.041(6) 0.036(6) -0.009(5) 0.004(5) -0.010(5)
C1 0.028(4) 0.018(4) 0.037(5) -0.003(3) -0.004(4) 0.002(3)
C2 0.032(4) 0.027(5) 0.032(5) 0.000(4) -0.006(4) 0.009(4)
C3 0.041(5) 0.027(5) 0.031(4) -0.002(4) -0.004(4) 0.006(4)
C4 0.061(6) 0.026(5) 0.038(5) 0.004(4) -0.002(5) 0.009(4)
C5 0.087(8) 0.047(7) 0.030(5) 0.007(5) -0.008(5) 0.024(6)
C6 0.078(8) 0.044(6) 0.037(6) -0.005(5) -0.022(5) 0.012(6)
C7 0.050(6) 0.033(5) 0.034(5) -0.007(4) -0.011(4) 0.009(4)
C8 0.023(4) 0.020(4) 0.041(5) -0.006(3) -0.007(4) 0.002(3)
C9 0.031(5) 0.024(5) 0.055(6) -0.013(4) -0.012(4) 0.004(4)
C10 0.022(4) 0.034(5) 0.067(7) -0.011(5) -0.012(4) -0.004(4)
C11 0.028(5) 0.041(6) 0.071(7) -0.010(5) 0.006(5) -0.006(4)
C12 0.031(5) 0.038(5) 0.048(6) -0.010(4) 0.010(4) -0.005(4)
C13 0.033(5) 0.022(4) 0.040(5) -0.007(4) -0.002(4) -0.004(4)
C90 0.027(4) 0.023(4) 0.029(4) 0.001(3) 0.001(3) 0.002(3)
C15 0.020(4) 0.028(4) 0.029(4) 0.001(3) 0.001(3) 0.004(3)
C16 0.030(4) 0.029(5) 0.035(5) 0.009(4) 0.003(4) 0.004(4)
C17 0.033(5) 0.029(5) 0.054(6) 0.015(4) -0.002(4) 0.010(4)
C18 0.043(6) 0.048(6) 0.039(5) 0.018(5) 0.001(4) 0.015(5)
C19 0.035(5) 0.056(6) 0.027(5) 0.001(4) 0.001(4) 0.012(4)
C20 0.028(4) 0.028(5) 0.037(5) 0.002(4) -0.003(4) 0.003(4)
C21 0.025(4) 0.025(4) 0.026(4) -0.003(3) -0.004(3) 0.002(3)
C22 0.032(5) 0.025(4) 0.039(5) -0.002(4) -0.004(4) 0.010(4)
C23 0.030(5) 0.040(5) 0.035(5) -0.006(4) -0.002(4) 0.013(4)
C24 0.026(4) 0.047(6) 0.045(5) 0.000(4) 0.004(4) 0.006(4)
C25 0.037(5) 0.034(5) 0.047(6) 0.001(4) 0.006(4) 0.000(4)
C26 0.030(4) 0.025(4) 0.039(5) -0.001(4) -0.004(4) 0.008(4)
C27 0.032(5) 0.028(5) 0.038(5) -0.001(4) -0.001(4) -0.007(4)
C28 0.031(4) 0.028(5) 0.036(5) -0.003(4) 0.005(4) -0.004(4)
C29 0.035(5) 0.039(6) 0.055(6) -0.008(5) -0.005(5) -0.007(4)
C30 0.041(6) 0.043(6) 0.064(7) -0.017(5) 0.004(5) -0.013(5)
C31 0.057(6) 0.032(5) 0.049(6) -0.003(5) 0.015(5) -0.010(5)
C32 0.066(7) 0.030(5) 0.041(6) 0.003(4) -0.001(5) 0.000(5)
C33 0.044(5) 0.039(5) 0.034(5) 0.000(4) -0.003(4) -0.004(4)
C34 0.029(4) 0.026(5) 0.044(5) -0.001(4) 0.000(4) -0.002(3)
C35 0.043(5) 0.026(5) 0.045(5) -0.002(4) 0.004(4) -0.002(4)
C36 0.035(5) 0.044(6) 0.062(7) -0.006(5) 0.001(5) 0.013(4)
C37 0.048(6) 0.045(7) 0.074(8) 0.002(6) -0.011(6) 0.008(5)
C38 0.041(6) 0.063(7) 0.065(7) -0.002(6) -0.024(5) -0.002(5)
C39 0.045(6) 0.042(6) 0.049(6) -0.007(5) -0.008(5) -0.001(5)
C40 0.136(13) 0.044(7) 0.067(9) 0.010(6) -0.042(9) 0.002(8)
C41 0.075(8) 0.062(7) 0.043(6) 0.013(5) -0.008(6) 0.015(6)
C42 0.068(8) 0.112(11) 0.044(7) 0.027(7) 0.008(6) 0.029(8)
C43 0.122(15) 0.17(2) 0.059(10) 0.038(11) 0.042(10) 0.097(14)
C44 0.20(2) 0.073(11) 0.039(8) -0.006(7) -0.004(10) 0.078(12)
C45 0.126(7) 0.141(7) 0.082(5) 0.031(5) -0.020(5) 0.033(6)
C46 0.126(7) 0.141(7) 0.082(5) 0.031(5) -0.020(5) 0.033(6)
C47 0.126(7) 0.141(7) 0.082(5) 0.031(5) -0.020(5) 0.033(6)
C48 0.126(7) 0.141(7) 0.082(5) 0.031(5) -0.020(5) 0.033(6)
C49 0.126(7) 0.141(7) 0.082(5) 0.031(5) -0.020(5) 0.033(6)
C50 0.037(5) 0.043(6) 0.042(5) 0.001(4) -0.008(4) 0.010(4)
C51 0.044(6) 0.091(9) 0.051(7) -0.007(6) 0.000(5) 0.023(6)
C52 0.070(8) 0.066(8) 0.068(8) -0.032(7) -0.017(7) 0.024(7)
C53 0.065(8) 0.055(8) 0.108(11) 0.006(7) -0.027(8) -0.013(6)
C54 0.047(6) 0.049(6) 0.054(6) 0.013(5) -0.007(5) -0.001(5)
C55 0.059(7) 0.083(9) 0.049(7) 0.006(6) -0.016(5) -0.017(6)
C56 0.052(8) 0.198(18) 0.051(8) 0.013(10) 0.013(6) 0.029(10)
C57 0.125(14) 0.163(18) 0.103(13) -0.095(13) -0.055(11) 0.060(13)
C58 0.091(13) 0.103(14) 0.22(2) 0.017(14) -0.052(14) -0.055(11)
C59 0.058(7) 0.109(11) 0.061(8) 0.037(8) 0.004(6) -0.002(7)
C81 0.084(5) 0.111(7) 0.103(6) 0.005(5) -0.011(5) 0.030(5)
C82 0.080(5) 0.099(6) 0.078(5) -0.008(4) -0.006(4) 0.016(4)
C83 0.084(5) 0.111(7) 0.103(6) 0.005(5) -0.011(5) 0.030(5)
C84 0.080(5) 0.099(6) 0.078(5) -0.008(4) -0.006(4) 0.016(4)
C85 0.084(5) 0.111(7) 0.103(6) 0.005(5) -0.011(5) 0.030(5)
C86 0.080(5) 0.099(6) 0.078(5) -0.008(4) -0.006(4) 0.016(4)
C87 0.084(5) 0.111(7) 0.103(6) 0.005(5) -0.011(5) 0.030(5)
C88 0.080(5) 0.099(6) 0.078(5) -0.008(4) -0.006(4) 0.016(4)
Co1 0.0398(7) 0.0554(9) 0.0330(7) 0.0018(6) -0.0007(5) 0.0129(6)
Co2 0.0425(10) 0.0363(10) 0.0469(11) 0.000 0.000 -0.0058(8)
N1 0.146(8) 0.144(8) 0.201(10) 0.020(7) -0.005(8) 0.034(7)
N2 0.146(8) 0.144(8) 0.201(10) 0.020(7) -0.005(8) 0.034(7)
N3 0.146(8) 0.144(8) 0.201(10) 0.020(7) -0.005(8) 0.034(7)
N4 0.146(8) 0.144(8) 0.201(10) 0.020(7) -0.005(8) 0.034(7)
Nd01 0.0188(3) 0.0132(3) 0.0225(3) 0.000 0.000 0.0008(2)
O1 0.024(3) 0.019(3) 0.028(3) 0.000(2) -0.005(2) 0.001(2)
O2 0.026(3) 0.023(3) 0.027(3) 0.002(2) -0.003(2) 0.009(2)
O3 0.028(3) 0.033(3) 0.033(3) -0.003(3) -0.005(2) -0.005(3)
P1 0.0246(10) 0.0192(10) 0.0267(10) -0.0035(8) -0.0064(8) 0.0025(8)
P2 0.0234(10) 0.0183(10) 0.0274(10) -0.0003(8) -0.0015(8) 0.0053(8)
P3 0.0288(11) 0.0273(11) 0.0319(12) -0.0036(9) -0.0013(9) -0.0031(9)

loop_
_atom_type_symbol
_atom_type_description
_atom_type_scat_dispersion_real
_atom_type_scat_dispersion_imag
_atom_type_scat_source
C C 0.0033 0.0016 'International Tables Vol C Tables 4.2.6.8 and 6.1.1.4'
B B 0.0013 0.0007 'International Tables Vol C Tables 4.2.6.8 and 6.1.1.4'
O O 0.0106 0.0060 'International Tables Vol C Tables 4.2.6.8 and 6.1.1.4'
P P 0.1023 0.0942 'International Tables Vol C Tables 4.2.6.8 and 6.1.1.4'
Nd Nd -0.1943 3.0179 'International Tables Vol C Tables 4.2.6.8 and 6.1.1.4'
Co Co 0.3494 0.9721 'International Tables Vol C Tables 4.2.6.8 and 6.1.1.4'
N N 0.0061 0.0033 'International Tables Vol C Tables 4.2.6.8 and 6.1.1.4'
H H 0.0000 0.0000 'International Tables Vol C Tables 4.2.6.8 and 6.1.1.4'

loop_
_geom_angle_atom_site_label_1
_geom_angle_atom_site_label_2
_geom_angle_atom_site_label_3
_geom_angle
_geom_angle_site_symmetry_1
_geom_angle_site_symmetry_3
_geom_angle_publ_flag
C61 C60 C64 107.9(4) . . ?
C61 C60 C65 126(2) . . ?
C61 C60 Co2 67.6(6) . . ?
C64 C60 C65 126(2) . . ?
C64 C60 Co2 68.6(12) . . ?
C65 C60 Co2 126.9(12) . . ?
C60 C61 C66 125(2) . . ?
C60 C61 Co2 72.7(7) . . ?
C61 C61 C60 115(3) 2_565 . ?
C61 C61 C62 107(3) 2_565 . ?
C61 C61 C66 66.8(7) 2_565 . ?
C61 C61 Co2 72.6(5) 2_565 . ?
C62 C61 C60 108.2(4) . . ?
C62 C61 C66 125(2) . . ?
C62 C61 Co2 67.6(7) . . ?
C66 C61 Co2 139.4(11) . . ?
C61 C62 C63 107.6(4) . . ?
C61 C62 C67 125(2) . . ?
C61 C62 Co2 71.5(7) . . ?
C63 C62 C67 127(2) . . ?
C63 C62 Co2 70.8(13) . . ?
C67 C62 Co2 122.2(14) . . ?
C62 C63 C68 124(2) . . ?
C62 C63 Co2 67.9(11) . . ?
C64 C63 C62 108.1(4) . . ?
C64 C63 C68 128(2) . . ?
C64 C63 Co2 71.4(15) . . ?
C68 C63 Co2 129(2) . . ?
C60 C64 C69 126(2) . . ?
C60 C64 Co2 71.9(11) . . ?
C63 C64 C60 108.1(4) . . ?
C63 C64 C69 125(2) . . ?
C63 C64 Co2 68.6(15) . . ?
C69 C64 Co2 131(2) . . ?
C60 C65 C67 96.5(11) . 2_565 ?
C61 C66 C61 46.3(14) . 2_565 ?
C62 C67 C65 106.8(14) . 2_565 ?
C71 C70 C72 41.2(7) . 2_565 ?
C71 C70 C74 107.9(4) . . ?
C71 C70 C75 126.6(6) . . ?
C71 C70 C77 70.2(9) . 2_565 ?
C71 C70 Co2 69.8(6) . . ?
C72 C70 C77 47.3(7) 2_565 2_565 ?
C72 C70 Co2 62.6(5) 2_565 . ?
C74 C70 C72 68.0(7) . 2_565 ?
C74 C70 C75 125.5(6) . . ?
C74 C70 C77 71.6(13) . 2_565 ?
C74 C70 Co2 66.7(12) . . ?
C75 C70 C72 163.1(12) . 2_565 ?
C75 C70 C77 123.1(15) . 2_565 ?
C75 C70 Co2 129.6(13) . . ?
C77 C70 Co2 107.3(8) 2_565 . ?
C70 C71 C72 108.4(4) . . ?
C70 C71 C77 68.9(9) . 2_565 ?
C70 C71 C78 132.6(10) . 2_565 ?
C70 C71 Co2 70.5(6) . . ?
C72 C71 C70 90.4(13) 2_565 . ?
C72 C71 C72 21.3(14) 2_565 . ?
C72 C71 C77 69.4(9) . 2_565 ?
C72 C71 C77 50.5(11) 2_565 2_565 ?
C72 C71 C78 119.0(10) . 2_565 ?
C72 C71 C78 135.7(15) 2_565 2_565 ?
C72 C71 Co2 72.3(7) 2_565 . ?
C72 C71 Co2 69.7(6) . . ?
C73 C71 C70 152.1(17) 2_565 . ?
C73 C71 C72 76.4(15) 2_565 2_565 ?
C73 C71 C72 55.3(12) 2_565 . ?
C73 C71 C77 116.7(18) 2_565 2_565 ?
C73 C71 C78 68.4(10) 2_565 2_565 ?
C73 C71 Co2 82.0(17) 2_565 . ?
C77 C71 Co2 106.9(8) 2_565 . ?
C78 C71 C77 126.5(13) 2_565 2_565 ?
C78 C71 Co2 125.9(14) 2_565 . ?
C70 C72 C77 154.0(12) 2_565 2_565 ?
C70 C72 Co2 63.4(8) 2_565 . ?
C71 C72 C70 48.4(9) 2_565 2_565 ?
C71 C72 C70 123.2(12) . 2_565 ?
C71 C72 C71 139.0(13) 2_565 . ?
C71 C72 C73 107.0(4) . . ?
C71 C72 C73 45.6(13) 2_565 . ?
C71 C72 C74 91.8(14) 2_565 2_565 ?
C71 C72 C74 85.0(9) . 2_565 ?
C71 C72 C77 106.3(15) 2_565 2_565 ?
C71 C72 C77 91.7(15) 2_565 . ?
C71 C72 C77 69.6(9) . 2_565 ?
C71 C72 C77 125.6(5) . . ?
C71 C72 Co2 72.8(8) 2_565 . ?
C71 C72 Co2 70.2(7) . . ?
C72 C72 C70 137.5(19) 2_565 2_565 ?
C72 C72 C71 99(3) 2_565 2_565 ?
C72 C72 C71 60(2) 2_565 . ?
C72 C72 C73 106(3) 2_565 2_565 ?
C72 C72 C73 54(2) 2_565 . ?
C72 C72 C74 136.7(17) 2_565 2_565 ?
C72 C72 C77 147.6(9) 2_565 . ?
C72 C72 C77 24.5(6) 2_565 2_565 ?
C72 C72 Co2 82.8(5) 2_565 . ?
C73 C72 C70 91.2(14) . 2_565 ?
C73 C72 C70 93.3(15) 2_565 2_565 ?
C73 C72 C71 140(2) 2_565 2_565 ?
C73 C72 C71 46.2(14) 2_565 . ?
C73 C72 C73 149(2) 2_565 . ?
C73 C72 C74 48.8(9) 2_565 2_565 ?
C73 C72 C74 127.0(19) . 2_565 ?
C73 C72 C77 62.8(13) . 2_565 ?
C73 C72 C77 84.2(16) 2_565 . ?
C73 C72 C77 109.2(16) 2_565 2_565 ?
C73 C72 C77 126.3(5) . . ?
C73 C72 Co2 79.4(15) 2_565 . ?
C73 C72 Co2 75.1(12) . . ?
C74 C72 C70 44.5(6) 2_565 2_565 ?
C74 C72 C77 154.5(12) 2_565 2_565 ?
C74 C72 Co2 60.7(10) 2_565 . ?
C77 C72 C70 70.6(10) . 2_565 ?
C77 C72 C74 72.7(11) . 2_565 ?
C77 C72 C77 123.1(14) . 2_565 ?
C77 C72 Co2 129.7(12) . . ?
C77 C72 Co2 107.3(8) 2_565 . ?
C71 C73 C72 58.0(12) 2_565 . ?
C71 C73 C72 78.5(16) 2_565 2_565 ?
C71 C73 C74 132(3) 2_565 . ?
C71 C73 C77 129.1(19) 2_565 2_565 ?
C71 C73 C78 73.3(11) 2_565 . ?
C71 C73 Co2 69.8(17) 2_565 . ?
C72 C73 C72 20.7(14) 2_565 . ?
C72 C73 C74 107.7(5) . . ?
C72 C73 C74 92.2(13) 2_565 . ?
C72 C73 C77 56.4(14) 2_565 2_565 ?
C72 C73 C77 74.5(13) . 2_565 ?
C72 C73 C78 124.7(6) . . ?
C72 C73 C78 142.8(14) 2_565 . ?
C72 C73 Co2 68.3(12) 2_565 . ?
C72 C73 Co2 66.0(10) . . ?
C74 C73 C77 76.4(14) . 2_565 ?
C74 C73 C78 124.8(7) . . ?
C74 C73 Co2 63.4(12) . . ?
C77 C73 Co2 108.4(9) 2_565 . ?
C78 C73 C77 130.1(19) . 2_565 ?
C78 C73 Co2 121.6(16) . . ?
C70 C74 C72 67.4(7) . 2_565 ?
C70 C74 C77 67.3(12) . 2_565 ?
C70 C74 C79 125.9(6) . . ?
C70 C74 Co2 72.4(11) . . ?
C72 C74 C77 46.3(7) 2_565 2_565 ?
C72 C74 Co2 64.0(7) 2_565 . ?
C73 C74 C70 106.4(5) . . ?
C73 C74 C72 39.0(7) . 2_565 ?
C73 C74 C77 61.5(13) . 2_565 ?
C73 C74 C79 124.7(8) . . ?
C73 C74 Co2 77.2(12) . . ?
C79 C74 C72 160.0(17) . 2_565 ?
C79 C74 C77 120.7(19) . 2_565 ?
C79 C74 Co2 131.2(18) . . ?
Co2 C74 C77 108.0(8) . 2_565 ?
C70 C77 C71 40.9(5) 2_565 2_565 ?
C70 C77 C72 69.4(7) 2_565 2_565 ?
C70 C77 C74 41.1(5) 2_565 2_565 ?
C71 C77 C74 68.2(8) 2_565 2_565 ?
C72 C77 C70 62.2(10) . 2_565 ?
C72 C77 C71 37.8(8) . 2_565 ?
C72 C77 C71 41.0(5) 2_565 2_565 ?
C72 C77 C72 7.9(5) . 2_565 ?
C72 C77 C73 39.4(8) . 2_565 ?
C72 C77 C74 68.4(8) 2_565 2_565 ?
C72 C77 C74 61.0(9) . 2_565 ?
C73 C77 C70 72.2(9) 2_565 2_565 ?
C73 C77 C71 71.7(8) 2_565 2_565 ?
C73 C77 C72 42.6(5) 2_565 2_565 ?
C73 C77 C74 42.1(6) 2_565 2_565 ?
C73 C78 C71 38.2(9) . 2_565 ?
B3 B1 H1 122.1 . . ?
B3 B1 B7 122.7(7) . . ?
B5 B1 H1 120.0 . . ?
B5 B1 B3 109.3(7) . . ?
B5 B1 B7 55.1(5) . . ?
B5 B1 B10 57.8(5) . . ?
B7 B1 H1 110.0 . . ?
B10 B1 H1 132.2 . . ?
B10 B1 B3 56.6(5) . . ?
B10 B1 B7 104.0(6) . . ?
C90 B1 H1 108.5 . . ?
C90 B1 B3 54.8(5) . . ?
C90 B1 B5 126.4(7) . . ?
C90 B1 B7 88.9(6) . . ?
C90 B1 B10 104.7(7) . . ?
B3 B2 H2 141.0 . . ?
B3 B2 B4 108.4(6) . . ?
B4 B2 H2 109.8 . . ?
B9 B2 H2 140.0 . . ?
B9 B2 B3 60.1(5) . . ?
B9 B2 B4 58.4(5) . . ?
C90 B2 H2 111.0 . . ?
C90 B2 B3 56.0(5) . . ?
C90 B2 B4 116.7(7) . . ?
C90 B2 B9 107.8(7) . . ?
B1 B3 H3 130.3 . . ?
B2 B3 B1 90.1(6) . . ?
B2 B3 H3 131.1 . . ?
B9 B3 B1 99.6(7) . . ?
B9 B3 B2 56.8(5) . . ?
B9 B3 H3 124.7 . . ?
B10 B3 B1 61.2(6) . . ?
B10 B3 B2 103.7(7) . . ?
B10 B3 H3 118.7 . . ?
B10 B3 B9 61.1(6) . . ?
C90 B3 B1 54.8(5) . . ?
C90 B3 B2 52.0(5) . . ?
C90 B3 H3 124.9 . . ?
C90 B3 B9 101.5(7) . . ?
C90 B3 B10 108.7(7) . . ?
B2 B4 H4 110.9 . . ?
B6 B4 B2 122.0(6) . . ?
B6 B4 H4 122.0 . . ?
B8 B4 B2 103.5(6) . . ?
B8 B4 H4 132.1 . . ?
B8 B4 B6 56.7(5) . . ?
B9 B4 B2 54.6(5) . . ?
B9 B4 H4 119.7 . . ?
B9 B4 B6 109.9(6) . . ?
B9 B4 B8 58.5(5) . . ?
C1 B4 B2 88.1(6) . . ?
C1 B4 H4 109.3 . . ?
C1 B4 B6 54.5(5) . . ?
C1 B4 B8 104.1(7) . . ?
C1 B4 B9 125.7(7) . . ?
B1 B5 H5 117.1 . . ?
B1 B5 B6 117.4(7) . . ?
B6 B5 H5 117.7 . . ?
B7 B5 B1 67.0(6) . . ?
B7 B5 H5 116.8 . . ?
B7 B5 B6 62.9(5) . . ?
B7 B5 B8 106.9(7) . . ?
B7 B5 B10 117.1(7) . . ?
B8 B5 B1 106.9(7) . . ?
B8 B5 H5 126.6 . . ?
B8 B5 B6 58.3(5) . . ?
B10 B5 B1 62.0(6) . . ?
B10 B5 H5 117.7 . . ?
B10 B5 B6 112.9(7) . . ?
B10 B5 B8 59.5(6) . . ?
B4 B6 H6 130.0 . . ?
B4 B6 B7 90.7(6) . . ?
B5 B6 B4 98.8(6) . . ?
B5 B6 H6 125.6 . . ?
B5 B6 B7 56.6(5) . . ?
B7 B6 H6 130.8 . . ?
B8 B6 B4 61.2(5) . . ?
B8 B6 B5 60.0(5) . . ?
B8 B6 H6 119.2 . . ?
B8 B6 B7 103.4(6) . . ?
C1 B6 B4 55.1(5) . . ?
C1 B6 B5 100.8(6) . . ?
C1 B6 H6 124.9 . . ?
C1 B6 B7 52.2(5) . . ?
C1 B6 B8 108.6(7) . . ?
B1 B7 H7 110.5 . . ?
B5 B7 B1 57.9(5) . . ?
B5 B7 B6 60.4(5) . . ?
B5 B7 H7 140.0 . . ?
B6 B7 B1 108.1(6) . . ?
B6 B7 H7 140.6 . . ?
C1 B7 B1 115.3(7) . . ?
C1 B7 B5 106.8(7) . . ?
C1 B7 B6 55.3(5) . . ?
C1 B7 H7 112.1 . . ?
B4 B8 H8 125.6 . . ?
B5 B8 B4 100.4(6) . . ?
B5 B8 H8 126.6 . . ?
B6 B8 B4 62.1(5) . . ?
B6 B8 B5 61.7(6) . . ?
B6 B8 H8 114.4 . . ?
B6 B8 B9 116.0(7) . . ?
B6 B8 B10 116.0(7) . . ?
B9 B8 B4 59.8(5) . . ?
B9 B8 B5 105.3(7) . . ?
B9 B8 H8 119.8 . . ?
B10 B8 B4 106.7(7) . . ?
B10 B8 B5 59.4(6) . . ?
B10 B8 H8 119.4 . . ?
B10 B8 B9 61.1(6) . . ?
B2 B9 B3 63.0(5) . . ?
B2 B9 B4 67.1(5) . . ?
B2 B9 B8 116.2(7) . . ?
B2 B9 H9 117.2 . . ?
B2 B9 B10 106.2(7) . . ?
B3 B9 B4 117.8(7) . . ?
B3 B9 H9 117.5 . . ?
B3 B9 B10 58.2(5) . . ?
B4 B9 H9 117.0 . . ?
B8 B9 B3 112.3(7) . . ?
B8 B9 B4 61.7(5) . . ?
B8 B9 H9 118.5 . . ?
B8 B9 B10 58.8(6) . . ?
B10 B9 B4 106.3(7) . . ?
B10 B9 H9 127.2 . . ?
B1 B10 H10 125.6 . . ?
B3 B10 B1 62.2(6) . . ?
B3 B10 B5 116.3(7) . . ?
B3 B10 B8 115.7(7) . . ?
B3 B10 B9 60.7(6) . . ?
B3 B10 H10 114.7 . . ?
B5 B10 B1 60.2(5) . . ?
B5 B10 B8 61.1(6) . . ?
B5 B10 B9 105.8(7) . . ?
B5 B10 H10 119.4 . . ?
B8 B10 B1 106.8(7) . . ?
B8 B10 B9 60.1(6) . . ?
B8 B10 H10 119.2 . . ?
B9 B10 B1 99.9(6) . . ?
B9 B10 H10 126.8 . . ?
B12 B11 H11 140.5 . . ?
B12 B11 B14 57.4(6) . 2_665 ?
B12 B11 B15 59.6(6) . . ?
B14 B11 H11 110.9 2_665 . ?
B15 B11 H11 141.2 . . ?
B15 B11 B14 107.1(7) . 2_665 ?
C27 B11 H11 111.6 . . ?
C27 B11 B12 106.9(8) . . ?
C27 B11 B14 115.6(8) . 2_665 ?
C27 B11 B15 55.9(6) . . ?
B11 B12 H12 116.5 . . ?
B11 B12 B13 107.4(8) . . ?
B11 B12 B14 67.2(6) . 2_665 ?
B11 B12 B15 62.4(6) . . ?
B13 B12 B11 117.8(8) 2_665 . ?
B13 B12 H12 118.2 2_665 . ?
B13 B12 H12 126.9 . . ?
B13 B12 B13 57.3(8) 2_665 . ?
B13 B12 B14 106.9(8) . 2_665 ?
B13 B12 B14 63.5(7) 2_665 2_665 ?
B13 B12 B15 111.7(9) 2_665 . ?
B13 B12 B15 59.2(7) . . ?
B14 B12 H12 116.5 2_665 . ?
B15 B12 H12 118.1 . . ?
B15 B12 B14 117.2(8) . 2_665 ?
B12 B13 B12 106.5(8) 2_665 . ?
B12 B13 H13 126.4 . . ?
B12 B13 H13 119.3 2_665 . ?
B12 B13 B14 100.5(7) . . ?
B12 B13 B14 59.6(6) 2_665 . ?
B12 B13 B15 115.1(8) 2_665 . ?
B13 B13 B12 60.1(8) 2_665 . ?
B13 B13 B12 62.6(8) 2_665 2_665 ?
B13 B13 H13 118.4 2_665 . ?
B13 B13 B14 107.9(6) 2_665 . ?
B13 B13 B15 115.4(9) 2_665 . ?
B14 B13 H13 125.4 . . ?
B15 B13 B12 60.5(7) . . ?
B15 B13 H13 115.6 . . ?
B15 B13 B14 61.7(6) . . ?
B11 B14 H14 110.9 2_665 . ?
B12 B14 B11 55.5(6) 2_665 2_665 ?
B12 B14 B13 56.9(6) 2_665 . ?
B12 B14 H14 120.4 2_665 . ?
B12 B14 B15 108.1(8) 2_665 . ?
B13 B14 B11 103.0(7) . 2_665 ?
B13 B14 H14 132.5 . . ?
B15 B14 B11 121.0(8) . 2_665 ?
B15 B14 B13 56.5(6) . . ?
B15 B14 H14 122.9 . . ?
C27 B14 B11 88.0(6) . 2_665 ?
C27 B14 B12 125.5(8) . 2_665 ?
C27 B14 B13 104.0(8) . . ?
C27 B14 H14 109.3 . . ?
C27 B14 B15 54.3(6) . . ?
B11 B15 B14 92.2(7) . . ?
B11 B15 H15 129.8 . . ?
B12 B15 B11 57.9(6) . . ?
B12 B15 B14 100.4(8) . . ?
B12 B15 H15 124.4 . . ?
B13 B15 B11 104.9(8) . . ?
B13 B15 B12 60.4(7) . . ?
B13 B15 B14 61.7(6) . . ?
B13 B15 H15 118.6 . . ?
B14 B15 H15 129.2 . . ?
C27 B15 B11 52.9(6) . . ?
C27 B15 B12 102.8(8) . . ?
C27 B15 B13 109.7(8) . . ?
C27 B15 B14 55.6(6) . . ?
C27 B15 H15 124.1 . . ?
B4 C1 P1 128.2(6) . . ?
B6 C1 B4 70.4(6) . . ?
B6 C1 P1 126.0(6) . . ?
B7 C1 B4 113.8(7) . . ?
B7 C1 B6 72.5(6) . . ?
B7 C1 P1 118.0(6) . . ?
C3 C2 P1 118.5(6) . . ?
C7 C2 C3 118.5(8) . . ?
C7 C2 P1 123.0(7) . . ?
C2 C3 H3A 119.9 . . ?
C4 C3 C2 120.2(8) . . ?
C4 C3 H3A 119.9 . . ?
C3 C4 H4A 119.8 . . ?
C5 C4 C3 120.4(9) . . ?
C5 C4 H4A 119.8 . . ?
C4 C5 H5A 119.9 . . ?
C4 C5 C6 120.2(9) . . ?
C6 C5 H5A 119.9 . . ?
C5 C6 H6A 119.9 . . ?
C7 C6 C5 120.3(9) . . ?
C7 C6 H6A 119.9 . . ?
C2 C7 H7A 119.8 . . ?
C6 C7 C2 120.4(9) . . ?
C6 C7 H7A 119.8 . . ?
C9 C8 C13 118.9(8) . . ?
C9 C8 P1 122.6(7) . . ?
C13 C8 P1 118.4(6) . . ?
C8 C9 H9A 120.1 . . ?
C10 C9 C8 119.7(9) . . ?
C10 C9 H9A 120.1 . . ?
C9 C10 H10A 119.5 . . ?
C11 C10 C9 120.9(8) . . ?
C11 C10 H10A 119.5 . . ?
C10 C11 H11A 119.8 . . ?
C12 C11 C10 120.5(9) . . ?
C12 C11 H11A 119.8 . . ?
C11 C12 H12A 119.9 . . ?
C11 C12 C13 120.2(9) . . ?
C13 C12 H12A 119.9 . . ?
C8 C13 H13A 120.1 . . ?
C12 C13 C8 119.8(8) . . ?
C12 C13 H13A 120.1 . . ?
B1 C90 B3 70.4(6) . . ?
B1 C90 P2 127.2(6) . . ?
B2 C90 B1 113.1(7) . . ?
B2 C90 B3 72.0(6) . . ?
B2 C90 P2 119.6(6) . . ?
B3 C90 P2 127.8(6) . . ?
C16 C15 P2 122.5(6) . . ?
C20 C15 C16 119.1(8) . . ?
C20 C15 P2 118.4(6) . . ?
C15 C16 H16 120.0 . . ?
C17 C16 C15 120.1(9) . . ?
C17 C16 H16 120.0 . . ?
C16 C17 H17 119.7 . . ?
C18 C17 C16 120.7(9) . . ?
C18 C17 H17 119.7 . . ?
C17 C18 H18 119.9 . . ?
C17 C18 C19 120.2(9) . . ?
C19 C18 H18 119.9 . . ?
C18 C19 H19 120.2 . . ?
C18 C19 C20 119.6(9) . . ?
C20 C19 H19 120.2 . . ?
C15 C20 C19 120.3(8) . . ?
C15 C20 H20 119.8 . . ?
C19 C20 H20 119.8 . . ?
C22 C21 C26 118.1(8) . . ?
C22 C21 P2 122.0(6) . . ?
C26 C21 P2 119.9(6) . . ?
C21 C22 H22 119.4 . . ?
C23 C22 C21 121.2(8) . . ?
C23 C22 H22 119.4 . . ?
C22 C23 H23 120.2 . . ?
C22 C23 C24 119.7(8) . . ?
C24 C23 H23 120.2 . . ?
C23 C24 H24 119.9 . . ?
C25 C24 C23 120.2(8) . . ?
C25 C24 H24 119.9 . . ?
C24 C25 H25 120.0 . . ?
C26 C25 C24 120.0(9) . . ?
C26 C25 H25 120.0 . . ?
C21 C26 H26 119.6 . . ?
C25 C26 C21 120.8(8) . . ?
C25 C26 H26 119.6 . . ?
B11 C27 B14 113.9(8) . . ?
B11 C27 B15 71.2(7) . . ?
B11 C27 P3 117.4(7) . . ?
B14 C27 P3 128.8(7) . . ?
B15 C27 B14 70.2(7) . . ?
B15 C27 P3 126.9(7) . . ?
C29 C28 C33 117.4(8) . . ?
C29 C28 P3 123.8(7) . . ?
C33 C28 P3 118.8(7) . . ?
C28 C29 H29 119.4 . . ?
C28 C29 C30 121.3(10) . . ?
C30 C29 H29 119.4 . . ?
C29 C30 H30 119.6 . . ?
C31 C30 C29 120.8(10) . . ?
C31 C30 H30 119.6 . . ?
C30 C31 H31 120.5 . . ?
C30 C31 C32 119.0(9) . . ?
C32 C31 H31 120.5 . . ?
C31 C32 H32 120.0 . . ?
C31 C32 C33 120.0(10) . . ?
C33 C32 H32 120.0 . . ?
C28 C33 C32 121.6(9) . . ?
C28 C33 H33 119.2 . . ?
C32 C33 H33 119.2 . . ?
C35 C34 C39 118.7(9) . . ?
C35 C34 P3 119.0(7) . . ?
C39 C34 P3 122.3(7) . . ?
C34 C35 H35 119.5 . . ?
C36 C35 C34 121.0(9) . . ?
C36 C35 H35 119.5 . . ?
C35 C36 H36 120.2 . . ?
C35 C36 C37 119.6(10) . . ?
C37 C36 H36 120.2 . . ?
C36 C37 H37 119.9 . . ?
C36 C37 C38 120.2(10) . . ?
C38 C37 H37 119.9 . . ?
C37 C38 H38 120.1 . . ?
C39 C38 C37 119.8(10) . . ?
C39 C38 H38 120.1 . . ?
C34 C39 H39 119.7 . . ?
C38 C39 C34 120.6(10) . . ?
C38 C39 H39 119.7 . . ?
C41 C40 C44 108.8(16) . . ?
C41 C40 C45 125.2(15) . . ?
C41 C40 Co1 71.5(7) . . ?
C44 C40 C45 125.7(16) . . ?
C44 C40 Co1 71.2(8) . . ?
C45 C40 Co1 128.4(12) . . ?
C40 C41 C42 108.5(12) . . ?
C40 C41 C46 127.5(15) . . ?
C40 C41 Co1 67.9(7) . . ?
C42 C41 C46 124.0(13) . . ?
C42 C41 Co1 70.7(7) . . ?
C46 C41 Co1 128.2(10) . . ?
C41 C42 C43 105.9(16) . . ?
C41 C42 C47 128.9(12) . . ?
C41 C42 Co1 68.2(7) . . ?
C43 C42 C47 125.1(16) . . ?
C43 C42 Co1 67.6(8) . . ?
C47 C42 Co1 126.1(11) . . ?
C42 C43 C48 121(2) . . ?
C42 C43 Co1 71.0(8) . . ?
C44 C43 C42 108.2(16) . . ?
C44 C43 C48 130.4(18) . . ?
C44 C43 Co1 70.2(10) . . ?
C48 C43 Co1 125.3(13) . . ?
C40 C44 C49 125(2) . . ?
C40 C44 Co1 67.7(8) . . ?
C43 C44 C40 108.4(13) . . ?
C43 C44 C49 127(2) . . ?
C43 C44 Co1 69.3(9) . . ?
C49 C44 Co1 126.6(12) . . ?
C51 C50 C55 125.8(10) . . ?
C51 C50 Co1 69.6(6) . . ?
C54 C50 C51 108.6(9) . . ?
C54 C50 C55 125.5(9) . . ?
C54 C50 Co1 70.1(6) . . ?
C55 C50 Co1 129.8(8) . . ?
C50 C51 C56 124.8(12) . . ?
C50 C51 Co1 69.5(6) . . ?
C52 C51 C50 107.8(11) . . ?
C52 C51 C56 127.4(12) . . ?
C52 C51 Co1 69.2(6) . . ?
C56 C51 Co1 127.7(10) . . ?
C51 C52 C53 107.3(10) . . ?
C51 C52 C57 124.2(15) . . ?
C51 C52 Co1 70.1(7) . . ?
C53 C52 C57 128.5(15) . . ?
C53 C52 Co1 68.7(7) . . ?
C57 C52 Co1 127.6(10) . . ?
C52 C53 C58 125.0(15) . . ?
C52 C53 Co1 69.6(7) . . ?
C54 C53 C52 108.5(11) . . ?
C54 C53 C58 126.2(16) . . ?
C54 C53 Co1 70.9(7) . . ?
C58 C53 Co1 130.1(12) . . ?
C50 C54 C59 124.2(10) . . ?
C50 C54 Co1 69.5(5) . . ?
C53 C54 C50 107.9(10) . . ?
C53 C54 C59 127.9(11) . . ?
C53 C54 Co1 68.6(7) . . ?
C59 C54 Co1 128.3(9) . . ?
N1 C81 C82 174(2) . . ?
C81 C82 H82A 109.5 . . ?
C81 C82 H82B 109.5 . . ?
C81 C82 H82C 109.5 . . ?
H82A C82 H82B 109.5 . . ?
H82A C82 H82C 109.5 . . ?
H82B C82 H82C 109.5 . . ?
N2 C83 C84 169(2) . . ?
C83 C84 H84A 109.5 . . ?
C83 C84 H84B 109.5 . . ?
C83 C84 H84C 109.5 . . ?
H84A C84 H84B 109.5 . . ?
H84A C84 H84C 109.5 . . ?
H84B C84 H84C 109.5 . . ?
N3 C85 C86 175(2) . . ?
C85 C86 H86A 109.5 . . ?
C85 C86 H86B 109.5 . . ?
C85 C86 H86C 109.5 . . ?
H86A C86 H86B 109.5 . . ?
H86A C86 H86C 109.5 . . ?
H86B C86 H86C 109.5 . . ?
N4 C87 C88 178(2) . . ?
C87 C88 H88A 109.5 . . ?
C87 C88 H88B 109.5 . . ?
C87 C88 H88C 109.5 . . ?
H88A C88 H88B 109.5 . . ?
H88A C88 H88C 109.5 . . ?
H88B C88 H88C 109.5 . . ?
C40 Co1 C41 40.6(5) . . ?
C40 Co1 C42 69.1(6) . . ?
C40 Co1 C43 69.3(9) . . ?
C40 Co1 C44 41.1(7) . . ?
C40 Co1 C50 112.7(5) . . ?
C40 Co1 C51 112.2(7) . . ?
C40 Co1 C52 139.0(7) . . ?
C40 Co1 C53 178.7(7) . . ?
C40 Co1 C54 140.0(5) . . ?
C41 Co1 C42 41.1(5) . . ?
C41 Co1 C50 140.9(5) . . ?
C41 Co1 C51 112.4(5) . . ?
C41 Co1 C54 178.6(5) . . ?
C43 Co1 C41 69.2(6) . . ?
C43 Co1 C42 41.5(6) . . ?
C43 Co1 C44 40.4(8) . . ?
C43 Co1 C50 137.9(6) . . ?
C43 Co1 C51 178.3(7) . . ?
C43 Co1 C52 138.7(9) . . ?
C43 Co1 C54 109.6(6) . . ?
C44 Co1 C41 68.2(5) . . ?
C44 Co1 C42 68.5(7) . . ?
C44 Co1 C50 112.2(6) . . ?
C44 Co1 C51 140.3(9) . . ?
C44 Co1 C54 111.5(5) . . ?
C50 Co1 C42 178.0(5) . . ?
C50 Co1 C51 41.0(4) . . ?
C50 Co1 C54 40.5(4) . . ?
C51 Co1 C42 139.6(5) . . ?
C51 Co1 C54 68.7(5) . . ?
C52 Co1 C41 111.2(5) . . ?
C52 Co1 C42 110.6(5) . . ?
C52 Co1 C44 179.0(8) . . ?
C52 Co1 C50 68.7(4) . . ?
C52 Co1 C51 40.7(5) . . ?
C52 Co1 C54 69.0(5) . . ?
C53 Co1 C41 138.9(6) . . ?
C53 Co1 C42 109.8(6) . . ?
C53 Co1 C43 109.4(9) . . ?
C53 Co1 C44 138.1(8) . . ?
C53 Co1 C50 68.4(5) . . ?
C53 Co1 C51 69.0(6) . . ?
C53 Co1 C52 41.7(6) . . ?
C53 Co1 C54 40.5(5) . . ?
C54 Co1 C42 137.5(5) . . ?
C61 Co2 C61 34.8(10) 2_565 . ?
C61 Co2 C64 100.4(10) 2_565 . ?
C61 Co2 C64 100.4(10) . 2_565 ?
C61 Co2 C64 67.4(7) 2_565 2_565 ?
C61 Co2 C64 67.4(7) . . ?
C62 Co2 C61 40.9(4) . . ?
C62 Co2 C61 40.9(4) 2_565 2_565 ?
C62 Co2 C61 63.4(13) . 2_565 ?
C62 Co2 C61 63.4(13) 2_565 . ?
C62 Co2 C62 101.7(15) . 2_565 ?
C62 Co2 C63 41.2(5) . . ?
C62 Co2 C63 128.7(10) . 2_565 ?
C62 Co2 C63 128.7(10) 2_565 . ?
C62 Co2 C63 41.3(5) 2_565 2_565 ?
C62 Co2 C64 103.4(7) . 2_565 ?
C62 Co2 C64 103.4(7) 2_565 . ?
C62 Co2 C64 68.5(8) . . ?
C62 Co2 C64 68.5(8) 2_565 2_565 ?
C63 Co2 C61 68.1(7) . . ?
C63 Co2 C61 100.4(10) . 2_565 ?
C63 Co2 C61 100.4(10) 2_565 . ?
C63 Co2 C61 68.1(7) 2_565 2_565 ?
C63 Co2 C63 168.5(14) 2_565 . ?
C63 Co2 C64 40.1(5) . . ?
C63 Co2 C64 40.1(5) 2_565 2_565 ?
C63 Co2 C64 138.1(4) . 2_565 ?
C63 Co2 C64 138.1(4) 2_565 . ?
C64 Co2 C64 167.7(13) 2_565 . ?
C72 Co2 C72 14.5(10) . 2_565 ?
C74 Co2 C72 55.3(7) 2_565 . ?
C74 Co2 C72 68.7(7) 2_565 2_565 ?
C74 Co2 C72 68.7(7) . . ?
C74 Co2 C72 55.3(7) . 2_565 ?
C74 Co2 C74 123.9(11) . 2_565 ?
O1 Nd01 O1 89.7(3) . 2_665 ?
O1 Nd01 O2 91.79(18) 2_665 . ?
O1 Nd01 O2 86.79(18) 2_665 2_665 ?
O1 Nd01 O2 91.79(18) . 2_665 ?
O1 Nd01 O2 86.79(18) . . ?
O1 Nd01 O3 171.01(19) . . ?
O1 Nd01 O3 171.01(19) 2_665 2_665 ?
O1 Nd01 O3 91.81(19) . 2_665 ?
O1 Nd01 O3 91.81(19) 2_665 . ?
O2 Nd01 O2 178.0(3) 2_665 . ?
O2 Nd01 O3 97.14(19) . 2_665 ?
O2 Nd01 O3 84.31(19) . . ?
O2 Nd01 O3 97.14(19) 2_665 . ?
O2 Nd01 O3 84.31(19) 2_665 2_665 ?
O3 Nd01 O3 88.0(3) . 2_665 ?
P1 O1 Nd01 167.3(3) . . ?
P2 O2 Nd01 166.9(3) . . ?
P3 O3 Nd01 166.6(4) . . ?
C1 P1 C2 111.5(4) . . ?
C1 P1 C8 107.9(4) . . ?
C2 P1 C8 107.2(4) . . ?
O1 P1 C1 113.9(3) . . ?
O1 P1 C2 108.7(4) . . ?
O1 P1 C8 107.4(3) . . ?
C90 P2 C15 111.6(4) . . ?
C90 P2 C21 108.8(4) . . ?
C21 P2 C15 105.2(4) . . ?
O2 P2 C90 114.2(4) . . ?
O2 P2 C15 108.4(3) . . ?
O2 P2 C21 108.4(3) . . ?
C27 P3 C28 108.8(4) . . ?
C27 P3 C34 110.8(4) . . ?
C34 P3 C28 106.8(4) . . ?
O3 P3 C27 114.3(4) . . ?
O3 P3 C28 107.2(4) . . ?
O3 P3 C34 108.6(4) . . ?

loop_
_geom_bond_atom_site_label_1
_geom_bond_atom_site_label_2
_geom_bond_distance
_geom_bond_site_symmetry_2
_geom_bond_publ_flag
C60 C61 1.381(14) . ?
C60 C64 1.382(14) . ?
C60 C65 1.524(15) . ?
C60 Co2 2.067(18) . ?
C61 C61 1.20(4) 2_565 ?
C61 C62 1.381(14) . ?
C61 C66 1.524(15) . ?
C61 Co2 2.002(18) . ?
C62 C63 1.388(14) . ?
C62 C67 1.539(15) . ?
C62 Co2 1.95(2) . ?
C63 C64 1.375(14) . ?
C63 C68 1.523(15) . ?
C63 Co2 1.99(3) . ?
C64 C69 1.521(15) . ?
C64 Co2 2.02(3) . ?
C65 C67 1.56(3) 2_565 ?
C66 C61 1.524(15) 2_565 ?
C67 C65 1.56(3) 2_565 ?
C70 C71 1.373(14) . ?
C70 C72 1.84(2) 2_565 ?
C70 C74 1.394(14) . ?
C70 C75 1.520(15) . ?
C70 C77 1.96(2) 2_565 ?
C70 Co2 2.029(18) . ?
C71 C72 1.384(14) . ?
C71 C72 1.21(2) 2_565 ?
C71 C73 1.02(2) 2_565 ?
C71 C77 1.97(2) 2_565 ?
C71 C78 1.58(2) 2_565 ?
C71 Co2 2.020(19) . ?
C72 C70 1.84(2) 2_565 ?
C72 C71 1.21(2) 2_565 ?
C72 C72 0.51(3) 2_565 ?
C72 C73 1.386(14) . ?
C72 C73 1.16(2) 2_565 ?
C72 C74 1.84(2) 2_565 ?
C72 C77 1.525(14) . ?
C72 C77 1.97(2) 2_565 ?
C72 Co2 2.015(17) . ?
C73 C71 1.02(2) 2_565 ?
C73 C72 1.16(2) 2_565 ?
C73 C74 1.388(14) . ?
C73 C77 1.82(3) 2_565 ?
C73 C78 1.531(15) . ?
C73 Co2 2.13(2) . ?
C74 C72 1.84(2) 2_565 ?
C74 C77 2.01(3) 2_565 ?
C74 C79 1.544(15) . ?
C74 Co2 1.95(3) . ?
C77 C70 1.96(2) 2_565 ?
C77 C71 1.97(2) 2_565 ?
C77 C72 1.97(2) 2_565 ?
C77 C73 1.82(3) 2_565 ?
C77 C74 2.01(3) 2_565 ?
C78 C71 1.58(2) 2_565 ?
B1 H1 1.1200 . ?
B1 B3 1.858(14) . ?
B1 B5 1.808(14) . ?
B1 B7 1.966(13) . ?
B1 B10 1.840(14) . ?
B1 C90 1.612(13) . ?
B2 H2 1.1200 . ?
B2 B3 1.849(13) . ?
B2 B4 1.964(13) . ?
B2 B9 1.737(13) . ?
B2 C90 1.531(12) . ?
B3 H3 1.1200 . ?
B3 B9 1.799(14) . ?
B3 B10 1.755(14) . ?
B3 C90 1.611(12) . ?
B4 H4 1.1200 . ?
B4 B6 1.864(14) . ?
B4 B8 1.848(13) . ?
B4 B9 1.815(13) . ?
B4 C1 1.622(12) . ?
B5 H5 1.1200 . ?
B5 B6 1.824(13) . ?
B5 B7 1.751(13) . ?
B5 B8 1.795(14) . ?
B5 B10 1.765(14) . ?
B6 H6 1.1200 . ?
B6 B7 1.867(13) . ?
B6 B8 1.762(14) . ?
B6 C1 1.610(12) . ?
B7 H7 1.1200 . ?
B7 C1 1.546(12) . ?
B8 H8 1.1200 . ?
B8 B9 1.789(14) . ?
B8 B10 1.765(14) . ?
B9 H9 1.1200 . ?
B9 B10 1.807(14) . ?
B10 H10 1.1200 . ?
B11 H11 1.1200 . ?
B11 B12 1.764(15) . ?
B11 B14 1.974(15) 2_665 ?
B11 B15 1.846(17) . ?
B11 C27 1.555(14) . ?
B12 H12 1.1200 . ?
B12 B13 1.795(18) . ?
B12 B13 1.753(17) 2_665 ?
B12 B14 1.803(16) 2_665 ?
B12 B15 1.797(16) . ?
B13 B12 1.753(17) 2_665 ?
B13 B13 1.70(2) 2_665 ?
B13 H13 1.1200 . ?
B13 B14 1.872(16) . ?
B13 B15 1.773(16) . ?
B14 B11 1.974(15) 2_665 ?
B14 B12 1.803(16) 2_665 ?
B14 H14 1.1200 . ?
B14 B15 1.872(16) . ?
B14 C27 1.642(14) . ?
B15 H15 1.1200 . ?
B15 C27 1.615(14) . ?
C1 P1 1.734(8) . ?
C2 C3 1.424(12) . ?
C2 C7 1.390(12) . ?
C2 P1 1.798(8) . ?
C3 H3A 0.9500 . ?
C3 C4 1.380(12) . ?
C4 H4A 0.9500 . ?
C4 C5 1.375(14) . ?
C5 H5A 0.9500 . ?
C5 C6 1.390(15) . ?
C6 H6A 0.9500 . ?
C6 C7 1.387(13) . ?
C7 H7A 0.9500 . ?
C8 C9 1.398(11) . ?
C8 C13 1.405(12) . ?
C8 P1 1.818(8) . ?
C9 H9A 0.9500 . ?
C9 C10 1.389(13) . ?
C10 H10A 0.9500 . ?
C10 C11 1.368(14) . ?
C11 H11A 0.9500 . ?
C11 C12 1.368(13) . ?
C12 H12A 0.9500 . ?
C12 C13 1.400(12) . ?
C13 H13A 0.9500 . ?
C90 P2 1.734(8) . ?
C15 C16 1.393(11) . ?
C15 C20 1.389(12) . ?
C15 P2 1.813(8) . ?
C16 H16 0.9500 . ?
C16 C17 1.379(12) . ?
C17 H17 0.9500 . ?
C17 C18 1.371(14) . ?
C18 H18 0.9500 . ?
C18 C19 1.382(14) . ?
C19 H19 0.9500 . ?
C19 C20 1.394(12) . ?
C20 H20 0.9500 . ?
C21 C22 1.398(11) . ?
C21 C26 1.403(11) . ?
C21 P2 1.808(8) . ?
C22 H22 0.9500 . ?
C22 C23 1.382(12) . ?
C23 H23 0.9500 . ?
C23 C24 1.388(13) . ?
C24 H24 0.9500 . ?
C24 C25 1.386(13) . ?
C25 H25 0.9500 . ?
C25 C26 1.383(12) . ?
C26 H26 0.9500 . ?
C27 P3 1.727(9) . ?
C28 C29 1.378(12) . ?
C28 C33 1.390(13) . ?
C28 P3 1.816(9) . ?
C29 H29 0.9500 . ?
C29 C30 1.390(14) . ?
C30 H30 0.9500 . ?
C30 C31 1.374(15) . ?
C31 H31 0.9500 . ?
C31 C32 1.378(14) . ?
C32 H32 0.9500 . ?
C32 C33 1.393(13) . ?
C33 H33 0.9500 . ?
C34 C35 1.394(13) . ?
C34 C39 1.403(13) . ?
C34 P3 1.802(9) . ?
C35 H35 0.9500 . ?
C35 C36 1.379(13) . ?
C36 H36 0.9500 . ?
C36 C37 1.384(15) . ?
C37 H37 0.9500 . ?
C37 C38 1.401(16) . ?
C38 H38 0.9500 . ?
C38 C39 1.371(15) . ?
C39 H39 0.9500 . ?
C40 C41 1.397(17) . ?
C40 C44 1.41(2) . ?
C40 C45 1.47(2) . ?
C40 Co1 1.989(13) . ?
C41 C42 1.440(18) . ?
C41 C46 1.53(2) . ?
C41 Co1 2.035(11) . ?
C42 C43 1.45(2) . ?
C42 C47 1.53(2) . ?
C42 Co1 2.069(12) . ?
C43 C44 1.40(3) . ?
C43 C48 1.58(3) . ?
C43 Co1 2.023(15) . ?
C44 C49 1.49(2) . ?
C44 Co1 2.035(14) . ?
C50 C51 1.429(14) . ?
C50 C54 1.415(14) . ?
C50 C55 1.506(14) . ?
C50 Co1 2.042(9) . ?
C51 C52 1.415(17) . ?
C51 C56 1.528(18) . ?
C51 Co1 2.043(11) . ?
C52 C53 1.44(2) . ?
C52 C57 1.521(18) . ?
C52 Co1 2.031(11) . ?
C53 C54 1.407(17) . ?
C53 C58 1.52(2) . ?
C53 Co1 2.019(13) . ?
C54 C59 1.519(16) . ?
C54 Co1 2.050(10) . ?
C81 C82 1.355(12) . ?
C81 N1 1.156(12) . ?
C82 H82A 0.9800 . ?
C82 H82B 0.9800 . ?
C82 H82C 0.9800 . ?
C83 C84 1.358(12) . ?
C83 N2 1.160(12) . ?
C84 H84A 0.9800 . ?
C84 H84B 0.9800 . ?
C84 H84C 0.9800 . ?
C85 C86 1.362(12) . ?
C85 N3 1.155(12) . ?
C86 H86A 0.9800 . ?
C86 H86B 0.9800 . ?
C86 H86C 0.9800 . ?
C87 C88 1.365(11) . ?
C87 N4 1.150(12) . ?
C88 H88A 0.9800 . ?
C88 H88B 0.9800 . ?
C88 H88C 0.9800 . ?
Co2 C61 2.002(18) 2_565 ?
Co2 C62 1.95(2) 2_565 ?
Co2 C63 1.99(3) 2_565 ?
Co2 C64 2.02(3) 2_565 ?
Co2 C72 2.015(17) 2_565 ?
Co2 C74 1.95(3) 2_565 ?
Nd01 O1 2.334(5) . ?
Nd01 O1 2.334(5) 2_665 ?
Nd01 O2 2.342(5) 2_665 ?
Nd01 O2 2.342(5) . ?
Nd01 O3 2.349(5) . ?
Nd01 O3 2.349(5) 2_665 ?
O1 P1 1.516(5) . ?
O2 P2 1.514(5) . ?
O3 P3 1.505(6) . ?

loop_
_geom_torsion_atom_site_label_1
_geom_torsion_atom_site_label_2
_geom_torsion_atom_site_label_3
_geom_torsion_atom_site_label_4
_geom_torsion
_geom_torsion_site_symmetry_1
_geom_torsion_site_symmetry_2
_geom_torsion_site_symmetry_3
_geom_torsion_site_symmetry_4
_geom_torsion_publ_flag
C60 C61 C62 C63 -0.2(16) . . . . ?
C60 C61 C62 C67 178.5(18) . . . . ?
C60 C61 C62 Co2 61.7(8) . . . . ?
C60 C61 C66 C61 -105(3) . . . 2_565 ?
C61 C60 C64 C63 3(3) . . . . ?
C61 C60 C64 C69 175(2) . . . . ?
C61 C60 C64 Co2 -56.2(11) . . . . ?
C61 C60 C65 C67 57.2(15) . . . 2_565 ?
C61 C61 C62 C63 -124(2) 2_565 . . . ?
C61 C61 C62 C67 54(2) 2_565 . . . ?
C61 C61 C62 Co2 -62.3(16) 2_565 . . . ?
C61 C62 C63 C64 2(3) . . . . ?
C61 C62 C63 C68 -174(2) . . . . ?
C61 C62 C63 Co2 62.4(10) . . . . ?
C61 C62 C67 C65 -49(2) . . . 2_565 ?
C62 C61 C66 C61 95(3) . . . 2_565 ?
C62 C63 C64 C60 -3(3) . . . . ?
C62 C63 C64 C69 -176(3) . . . . ?
C62 C63 C64 Co2 58.2(19) . . . . ?
C63 C62 C67 C65 130(2) . . . 2_565 ?
C64 C60 C61 C61 118(2) . . . 2_565 ?
C64 C60 C61 C62 -1.7(16) . . . . ?
C64 C60 C61 C66 -164(2) . . . . ?
C64 C60 C61 Co2 56.8(16) . . . . ?
C64 C60 C65 C67 -119(2) . . . 2_565 ?
C65 C60 C61 C61 -59(2) . . . 2_565 ?
C65 C60 C61 C62 -178.8(17) . . . . ?
C65 C60 C61 C66 19(2) . . . . ?
C65 C60 C61 Co2 -120.3(16) . . . . ?
C65 C60 C64 C63 -180(2) . . . . ?
C65 C60 C64 C69 -8(4) . . . . ?
C65 C60 C64 Co2 120.9(18) . . . . ?
C66 C61 C62 C63 163(2) . . . . ?
C66 C61 C62 C67 -19(2) . . . . ?
C66 C61 C62 Co2 -135.5(14) . . . . ?
C67 C62 C63 C64 -177(2) . . . . ?
C67 C62 C63 C68 7(4) . . . . ?
C67 C62 C63 Co2 -116(2) . . . . ?
C68 C63 C64 C60 173(3) . . . . ?
C68 C63 C64 C69 0(5) . . . . ?
C68 C63 C64 Co2 -126(3) . . . . ?
C70 C71 C72 C70 -96.6(12) . . . 2_565 ?
C70 C71 C72 C71 -34(2) . . . 2_565 ?
C70 C71 C72 C72 33.0(12) . . . 2_565 ?
C70 C71 C72 C73 6.5(14) . . . . ?
C70 C71 C72 C73 -154(2) . . . 2_565 ?
C70 C71 C72 C74 -120.7(13) . . . 2_565 ?
C70 C71 C72 C77 174.6(16) . . . . ?
C70 C71 C72 C77 57.9(9) . . . 2_565 ?
C70 C71 C72 Co2 -60.2(7) . . . . ?
C70 C72 C73 C71 -18.3(14) 2_565 . . 2_565 ?
C70 C72 C73 C72 153.9(14) 2_565 . . 2_565 ?
C70 C72 C73 C74 111(2) 2_565 . . . ?
C70 C72 C73 C77 -179.2(11) 2_565 . . 2_565 ?
C70 C72 C73 C78 -51(2) 2_565 . . . ?
C70 C72 C73 Co2 62.0(7) 2_565 . . . ?
C70 C72 C77 C71 44.4(7) 2_565 . . 2_565 ?
C70 C72 C77 C72 154(5) 2_565 . . 2_565 ?
C70 C72 C77 C73 -95.6(15) 2_565 . . 2_565 ?
C70 C72 C77 C74 -47.0(6) 2_565 . . 2_565 ?
C71 C70 C74 C72 -10.8(11) . . . 2_565 ?
C71 C70 C74 C73 -13(2) . . . . ?
C71 C70 C74 C77 -61.2(12) . . . 2_565 ?
C71 C70 C74 C79 -174(2) . . . . ?
C71 C70 C74 Co2 57.7(10) . . . . ?
C71 C72 C73 C71 -143.7(19) . . . 2_565 ?
C71 C72 C73 C72 172(2) 2_565 . . 2_565 ?
C71 C72 C73 C72 28.6(18) . . . 2_565 ?
C71 C72 C73 C74 129(3) 2_565 . . . ?
C71 C72 C73 C74 -14(2) . . . . ?
C71 C72 C73 C77 55.5(12) . . . 2_565 ?
C71 C72 C73 C77 -160.9(19) 2_565 . . 2_565 ?
C71 C72 C73 C78 -32.5(17) 2_565 . . . ?
C71 C72 C73 C78 -176(2) . . . . ?
C71 C72 C73 Co2 80.3(16) 2_565 . . . ?
C71 C72 C73 Co2 -63.3(9) . . . . ?
C71 C72 C77 C70 -44.4(7) 2_565 . . 2_565 ?
C71 C72 C77 C70 117.5(14) . . . 2_565 ?
C71 C72 C77 C71 161.9(19) . . . 2_565 ?
C71 C72 C77 C72 110(5) 2_565 . . 2_565 ?
C71 C72 C77 C72 -88(5) . . . 2_565 ?
C71 C72 C77 C73 21.9(13) . . . 2_565 ?
C71 C72 C77 C73 -140(2) 2_565 . . 2_565 ?
C71 C72 C77 C74 -91.4(12) 2_565 . . 2_565 ?
C71 C72 C77 C74 70.5(12) . . . 2_565 ?
C71 C73 C74 C70 79(3) 2_565 . . . ?
C71 C73 C74 C72 76.5(18) 2_565 . . 2_565 ?
C71 C73 C74 C77 131(2) 2_565 . . 2_565 ?
C71 C73 C74 C79 -120(3) 2_565 . . . ?
C71 C73 C74 Co2 12.2(19) 2_565 . . . ?
C72 C70 C71 C72 -11.4(7) 2_565 . . . ?
C72 C70 C71 C73 -61(4) 2_565 . . 2_565 ?
C72 C70 C71 C77 46.8(9) 2_565 . . 2_565 ?
C72 C70 C71 C78 168(3) 2_565 . . 2_565 ?
C72 C70 C71 Co2 -71.1(8) 2_565 . . . ?
C72 C70 C74 C73 -1.9(16) 2_565 . . . ?
C72 C70 C74 C77 -50.4(7) 2_565 . . 2_565 ?
C72 C70 C74 C79 -163(3) 2_565 . . . ?
C72 C70 C74 Co2 68.5(6) 2_565 . . . ?
C72 C71 C72 C70 -129.6(15) 2_565 . . 2_565 ?
C72 C71 C72 C71 -67(2) 2_565 . . 2_565 ?
C72 C71 C72 C73 -26.5(17) 2_565 . . . ?
C72 C71 C72 C73 173(2) 2_565 . . 2_565 ?
C72 C71 C72 C74 -153.8(15) 2_565 . . 2_565 ?
C72 C71 C72 C77 141.6(15) 2_565 . . . ?
C72 C71 C72 C77 24.9(8) 2_565 . . 2_565 ?
C72 C71 C72 Co2 -93.2(11) 2_565 . . . ?
C72 C72 C73 C71 -172(2) 2_565 . . 2_565 ?
C72 C72 C73 C74 -43.0(16) 2_565 . . . ?
C72 C72 C73 C77 26.9(11) 2_565 . . 2_565 ?
C72 C72 C73 C78 155(3) 2_565 . . . ?
C72 C72 C73 Co2 -91.9(13) 2_565 . . . ?
C72 C72 C77 C70 -154(5) 2_565 . . 2_565 ?
C72 C72 C77 C71 -110(5) 2_565 . . 2_565 ?
C72 C72 C77 C73 110(6) 2_565 . . 2_565 ?
C72 C72 C77 C74 159(5) 2_565 . . 2_565 ?
C72 C73 C74 C70 17(3) . . . . ?
C72 C73 C74 C70 3(2) 2_565 . . . ?
C72 C73 C74 C72 13.9(9) . . . 2_565 ?
C72 C73 C74 C77 68.6(17) . . . 2_565 ?
C72 C73 C74 C77 54.7(15) 2_565 . . 2_565 ?
C72 C73 C74 C79 178(2) . . . . ?
C72 C73 C74 C79 164(3) 2_565 . . . ?
C72 C73 C74 Co2 -64.3(15) 2_565 . . . ?
C72 C73 C74 Co2 -50.4(17) . . . . ?
C72 C73 C78 C71 28.4(16) . . . 2_565 ?
C72 C73 C78 C71 43(3) 2_565 . . 2_565 ?
C73 C71 C72 C70 58(2) 2_565 . . 2_565 ?
C73 C71 C72 C71 121(3) 2_565 . . 2_565 ?
C73 C71 C72 C72 -173(2) 2_565 . . 2_565 ?
C73 C71 C72 C73 161(3) 2_565 . . . ?
C73 C71 C72 C74 33.7(19) 2_565 . . 2_565 ?
C73 C71 C72 C77 -148(2) 2_565 . . 2_565 ?
C73 C71 C72 C77 -31(2) 2_565 . . . ?
C73 C71 C72 Co2 94(2) 2_565 . . . ?
C73 C72 C73 C71 -117(3) 2_565 . . 2_565 ?
C73 C72 C73 C72 56(5) 2_565 . . 2_565 ?
C73 C72 C73 C74 13(5) 2_565 . . . ?
C73 C72 C73 C77 82(5) 2_565 . . 2_565 ?
C73 C72 C73 C78 -149(3) 2_565 . . . ?
C73 C72 C73 Co2 -36(4) 2_565 . . . ?
C73 C72 C77 C70 95.6(15) 2_565 . . 2_565 ?
C73 C72 C77 C70 -77(2) . . . 2_565 ?
C73 C72 C77 C71 140(2) 2_565 . . 2_565 ?
C73 C72 C77 C71 -32.2(19) . . . 2_565 ?
C73 C72 C77 C72 78(5) . . . 2_565 ?
C73 C72 C77 C72 -110(5) 2_565 . . 2_565 ?
C73 C72 C77 C73 -172(3) . . . 2_565 ?
C73 C72 C77 C74 48.6(10) 2_565 . . 2_565 ?
C73 C72 C77 C74 -124(2) . . . 2_565 ?
C74 C70 C71 C72 15.3(15) . . . 2_565 ?
C74 C70 C71 C72 3.9(14) . . . . ?
C74 C70 C71 C73 -45(4) . . . 2_565 ?
C74 C70 C71 C77 62.1(15) . . . 2_565 ?
C74 C70 C71 C78 -177(2) . . . 2_565 ?
C74 C70 C71 Co2 -55.8(14) . . . . ?
C74 C72 C73 C71 -47.0(18) 2_565 . . 2_565 ?
C74 C72 C73 C72 125.3(17) 2_565 . . 2_565 ?
C74 C72 C73 C74 82(3) 2_565 . . . ?
C74 C72 C73 C77 152.1(15) 2_565 . . 2_565 ?
C74 C72 C73 C78 -80(3) 2_565 . . . ?
C74 C72 C73 Co2 33.3(10) 2_565 . . . ?
C74 C72 C77 C70 47.0(6) 2_565 . . 2_565 ?
C74 C72 C77 C71 91.4(12) 2_565 . . 2_565 ?
C74 C72 C77 C72 -159(5) 2_565 . . 2_565 ?
C74 C72 C77 C73 -48.6(10) 2_565 . . 2_565 ?
C74 C73 C78 C71 -130(4) . . . 2_565 ?
C75 C70 C71 C72 -164(2) . . . 2_565 ?
C75 C70 C71 C72 -175.4(18) . . . . ?
C75 C70 C71 C73 135(4) . . . 2_565 ?
C75 C70 C71 C77 -117.2(19) . . . 2_565 ?
C75 C70 C71 C78 4(2) . . . 2_565 ?
C75 C70 C71 Co2 124.9(17) . . . . ?
C75 C70 C74 C72 168(2) . . . 2_565 ?
C75 C70 C74 C73 167(2) . . . . ?
C75 C70 C74 C77 118(2) . . . 2_565 ?
C75 C70 C74 C79 6(4) . . . . ?
C75 C70 C74 Co2 -123.0(19) . . . . ?
C77 C70 C71 C72 -46.8(9) 2_565 . . 2_565 ?
C77 C70 C71 C72 -58.2(9) 2_565 . . . ?
C77 C70 C71 C73 -107(4) 2_565 . . 2_565 ?
C77 C70 C71 C78 120.8(19) 2_565 . . 2_565 ?
C77 C70 C71 Co2 -117.9(9) 2_565 . . . ?
C77 C70 C74 C72 50.4(7) 2_565 . . 2_565 ?
C77 C70 C74 C73 48.6(18) 2_565 . . . ?
C77 C70 C74 C79 -112(3) 2_565 . . . ?
C77 C70 C74 Co2 119.0(9) 2_565 . . . ?
C77 C71 C72 C70 -154.5(13) 2_565 . . 2_565 ?
C77 C71 C72 C71 -92(2) 2_565 . . 2_565 ?
C77 C71 C72 C72 -24.9(8) 2_565 . . 2_565 ?
C77 C71 C72 C73 -51.4(15) 2_565 . . . ?
C77 C71 C72 C73 148(2) 2_565 . . 2_565 ?
C77 C71 C72 C74 -178.7(13) 2_565 . . 2_565 ?
C77 C71 C72 C77 116.7(17) 2_565 . . . ?
C77 C71 C72 Co2 -118.1(9) 2_565 . . . ?
C77 C72 C73 C71 48(3) . . . 2_565 ?
C77 C72 C73 C71 160.9(19) 2_565 . . 2_565 ?
C77 C72 C73 C72 -26.9(11) 2_565 . . 2_565 ?
C77 C72 C73 C72 -139.5(12) . . . 2_565 ?
C77 C72 C73 C74 177.5(19) . . . . ?
C77 C72 C73 C74 -69.9(18) 2_565 . . . ?
C77 C72 C73 C77 -113(2) . . . 2_565 ?
C77 C72 C73 C78 16(4) . . . . ?
C77 C72 C73 C78 128(3) 2_565 . . . ?
C77 C72 C73 Co2 128.6(19) . . . . ?
C77 C72 C73 Co2 -118.8(9) 2_565 . . . ?
C77 C72 C77 C70 -155.2(13) 2_565 . . 2_565 ?
C77 C72 C77 C71 -110.8(13) 2_565 . . 2_565 ?
C77 C72 C77 C72 -1(4) 2_565 . . 2_565 ?
C77 C72 C77 C73 109.2(17) 2_565 . . 2_565 ?
C77 C72 C77 C74 157.8(13) 2_565 . . 2_565 ?
C77 C73 C74 C70 -51.9(18) 2_565 . . . ?
C77 C73 C74 C72 -54.7(15) 2_565 . . 2_565 ?
C77 C73 C74 C79 109(3) 2_565 . . . ?
C77 C73 C74 Co2 -119.0(9) 2_565 . . . ?
C77 C73 C78 C71 128(2) 2_565 . . 2_565 ?
C78 C71 C72 C70 84(2) 2_565 . . 2_565 ?
C78 C71 C72 C71 147(2) 2_565 . . 2_565 ?
C78 C71 C72 C72 -146.1(17) 2_565 . . 2_565 ?
C78 C71 C72 C73 26.4(18) 2_565 . . 2_565 ?
C78 C71 C72 C73 -173(2) 2_565 . . . ?
C78 C71 C72 C74 60.1(16) 2_565 . . 2_565 ?
C78 C71 C72 C77 -121.3(16) 2_565 . . 2_565 ?
C78 C71 C72 C77 -4.5(19) 2_565 . . . ?
C78 C71 C72 Co2 120.7(17) 2_565 . . . ?
C78 C73 C74 C70 178(2) . . . . ?
C78 C73 C74 C72 176(4) . . . 2_565 ?
C78 C73 C74 C77 -130(3) . . . 2_565 ?
C78 C73 C74 C79 -20(4) . . . . ?
C78 C73 C74 Co2 111(2) . . . . ?
B1 B3 B9 B2 83.8(6) . . . . ?
B1 B3 B9 B4 43.4(9) . . . . ?
B1 B3 B9 B8 -25.3(8) . . . . ?
B1 B3 B9 B10 -49.4(6) . . . . ?
B1 B3 B10 B5 27.3(7) . . . . ?
B1 B3 B10 B8 96.2(8) . . . . ?
B1 B3 B10 B9 121.3(7) . . . . ?
B1 B3 C90 B2 -123.6(7) . . . . ?
B1 B3 C90 P2 122.4(8) . . . . ?
B1 B5 B6 B4 44.3(9) . . . . ?
B1 B5 B6 B7 -40.7(7) . . . . ?
B1 B5 B6 B8 93.7(8) . . . . ?
B1 B5 B6 C1 -11.6(9) . . . . ?
B1 B5 B7 B6 141.0(7) . . . . ?
B1 B5 B7 C1 109.7(7) . . . . ?
B1 B5 B8 B4 -61.9(8) . . . . ?
B1 B5 B8 B6 -112.2(7) . . . . ?
B1 B5 B8 B9 -0.5(8) . . . . ?
B1 B5 B8 B10 41.5(6) . . . . ?
B1 B5 B10 B3 -27.9(7) . . . . ?
B1 B5 B10 B8 -134.1(7) . . . . ?
B1 B5 B10 B9 -92.5(7) . . . . ?
B1 B7 C1 B4 36.7(9) . . . . ?
B1 B7 C1 B6 95.2(7) . . . . ?
B1 B7 C1 P1 -142.7(6) . . . . ?
B1 C90 P2 C15 22.9(8) . . . . ?
B1 C90 P2 C21 138.5(7) . . . . ?
B1 C90 P2 O2 -100.4(7) . . . . ?
B2 B3 B9 B4 -40.4(7) . . . . ?
B2 B3 B9 B8 -109.1(8) . . . . ?
B2 B3 B9 B10 -133.2(7) . . . . ?
B2 B3 B10 B1 -82.4(6) . . . . ?
B2 B3 B10 B5 -55.1(9) . . . . ?
B2 B3 B10 B8 13.8(10) . . . . ?
B2 B3 B10 B9 39.0(6) . . . . ?
B2 B3 C90 B1 123.6(7) . . . . ?
B2 B3 C90 P2 -113.9(8) . . . . ?
B2 B4 B6 B5 -36.7(8) . . . . ?
B2 B4 B6 B7 19.6(8) . . . . ?
B2 B4 B6 B8 -85.3(7) . . . . ?
B2 B4 B6 C1 60.4(7) . . . . ?
B2 B4 B8 B5 69.6(7) . . . . ?
B2 B4 B8 B6 119.6(7) . . . . ?
B2 B4 B8 B9 -32.1(6) . . . . ?
B2 B4 B8 B10 8.6(8) . . . . ?
B2 B4 B9 B3 38.8(7) . . . . ?
B2 B4 B9 B8 140.6(7) . . . . ?
B2 B4 B9 B10 101.1(7) . . . . ?
B2 B4 C1 B6 -132.4(6) . . . . ?
B2 B4 C1 B7 -72.8(7) . . . . ?
B2 B4 C1 P1 106.6(7) . . . . ?
B2 B9 B10 B1 7.5(8) . . . . ?
B2 B9 B10 B3 -42.6(6) . . . . ?
B2 B9 B10 B5 69.1(8) . . . . ?
B2 B9 B10 B8 111.2(7) . . . . ?
B2 C90 P2 C15 -159.8(6) . . . . ?
B2 C90 P2 C21 -44.2(7) . . . . ?
B2 C90 P2 O2 76.9(7) . . . . ?
B3 B1 B5 B6 -77.9(9) . . . . ?
B3 B1 B5 B7 -117.0(7) . . . . ?
B3 B1 B5 B8 -15.4(9) . . . . ?
B3 B1 B5 B10 24.8(6) . . . . ?
B3 B1 B10 B5 -151.7(7) . . . . ?
B3 B1 B10 B8 -110.7(8) . . . . ?
B3 B1 B10 B9 -49.1(6) . . . . ?
B3 B1 C90 B2 59.5(7) . . . . ?
B3 B1 C90 P2 -123.1(8) . . . . ?
B3 B2 B9 B4 141.5(7) . . . . ?
B3 B2 B9 B8 102.9(8) . . . . ?
B3 B2 B9 B10 40.2(6) . . . . ?
B3 B2 C90 B1 -58.5(7) . . . . ?
B3 B2 C90 P2 123.8(7) . . . . ?
B3 B9 B10 B1 50.1(6) . . . . ?
B3 B9 B10 B5 111.7(7) . . . . ?
B3 B9 B10 B8 153.8(7) . . . . ?
B3 C90 P2 C15 -70.3(8) . . . . ?
B3 C90 P2 C21 45.3(8) . . . . ?
B3 C90 P2 O2 166.4(7) . . . . ?
B4 B2 B3 B1 -67.4(7) . . . . ?
B4 B2 B3 B9 34.0(6) . . . . ?
B4 B2 B3 B10 -7.2(8) . . . . ?
B4 B2 B3 C90 -110.3(7) . . . . ?
B4 B2 B9 B3 -141.5(7) . . . . ?
B4 B2 B9 B8 -38.5(7) . . . . ?
B4 B2 B9 B10 -101.3(7) . . . . ?
B4 B2 C90 B1 36.5(9) . . . . ?
B4 B2 C90 B3 95.0(7) . . . . ?
B4 B2 C90 P2 -141.2(6) . . . . ?
B4 B6 B7 B1 -66.0(7) . . . . ?
B4 B6 B7 B5 -100.0(6) . . . . ?
B4 B6 B7 C1 42.7(5) . . . . ?
B4 B6 B8 B5 121.2(7) . . . . ?
B4 B6 B8 B9 27.1(7) . . . . ?
B4 B6 B8 B10 96.0(8) . . . . ?
B4 B6 C1 B7 -124.1(7) . . . . ?
B4 B6 C1 P1 123.5(8) . . . . ?
B4 B8 B9 B2 40.7(7) . . . . ?
B4 B8 B9 B3 110.5(7) . . . . ?
B4 B8 B9 B10 134.4(7) . . . . ?
B4 B8 B10 B1 51.8(9) . . . . ?
B4 B8 B10 B3 -14.9(10) . . . . ?
B4 B8 B10 B5 92.4(7) . . . . ?
B4 B8 B10 B9 -40.1(6) . . . . ?
B4 B9 B10 B1 -62.8(8) . . . . ?
B4 B9 B10 B3 -112.9(7) . . . . ?
B4 B9 B10 B5 -1.2(8) . . . . ?
B4 B9 B10 B8 40.9(6) . . . . ?
B4 C1 P1 C2 11.9(9) . . . . ?
B4 C1 P1 C8 129.4(7) . . . . ?
B4 C1 P1 O1 -111.4(7) . . . . ?
B5 B1 B3 B2 80.5(7) . . . . ?
B5 B1 B3 B9 24.2(8) . . . . ?
B5 B1 B3 B10 -25.2(6) . . . . ?
B5 B1 B3 C90 121.5(8) . . . . ?
B5 B1 B10 B3 151.7(7) . . . . ?
B5 B1 B10 B8 41.0(7) . . . . ?
B5 B1 B10 B9 102.6(7) . . . . ?
B5 B1 C90 B2 -29.5(11) . . . . ?
B5 B1 C90 B3 -88.9(9) . . . . ?
B5 B1 C90 P2 148.0(7) . . . . ?
B5 B6 B7 B1 34.1(6) . . . . ?
B5 B6 B7 C1 142.8(7) . . . . ?
B5 B6 B8 B4 -121.2(7) . . . . ?
B5 B6 B8 B9 -94.1(8) . . . . ?
B5 B6 B8 B10 -25.2(7) . . . . ?
B5 B6 C1 B4 93.2(7) . . . . ?
B5 B6 C1 B7 -30.9(6) . . . . ?
B5 B6 C1 P1 -143.3(7) . . . . ?
B5 B7 C1 B4 -25.1(9) . . . . ?
B5 B7 C1 B6 33.3(7) . . . . ?
B5 B7 C1 P1 155.4(6) . . . . ?
B5 B8 B9 B2 -52.6(9) . . . . ?
B5 B8 B9 B3 17.2(9) . . . . ?
B5 B8 B9 B4 -93.3(7) . . . . ?
B5 B8 B9 B10 41.1(6) . . . . ?
B5 B8 B10 B1 -40.6(6) . . . . ?
B5 B8 B10 B3 -107.3(8) . . . . ?
B5 B8 B10 B9 -132.5(7) . . . . ?
B6 B4 B8 B5 -50.0(6) . . . . ?
B6 B4 B8 B9 -151.7(7) . . . . ?
B6 B4 B8 B10 -111.0(8) . . . . ?
B6 B4 B9 B2 -115.7(7) . . . . ?
B6 B4 B9 B3 -76.9(9) . . . . ?
B6 B4 B9 B8 24.9(6) . . . . ?
B6 B4 B9 B10 -14.6(8) . . . . ?
B6 B4 C1 B7 59.6(7) . . . . ?
B6 B4 C1 P1 -121.0(8) . . . . ?
B6 B5 B7 B1 -141.0(7) . . . . ?
B6 B5 B7 C1 -31.3(6) . . . . ?
B6 B5 B8 B4 50.3(6) . . . . ?
B6 B5 B8 B9 111.6(7) . . . . ?
B6 B5 B8 B10 153.6(7) . . . . ?
B6 B5 B10 B1 109.9(7) . . . . ?
B6 B5 B10 B3 82.0(9) . . . . ?
B6 B5 B10 B8 -24.2(7) . . . . ?
B6 B5 B10 B9 17.4(9) . . . . ?
B6 B7 C1 B4 -58.5(7) . . . . ?
B6 B7 C1 P1 122.1(7) . . . . ?
B6 B8 B9 B2 12.9(11) . . . . ?
B6 B8 B9 B3 82.8(9) . . . . ?
B6 B8 B9 B4 -27.7(7) . . . . ?
B6 B8 B9 B10 106.7(8) . . . . ?
B6 B8 B10 B1 -14.8(10) . . . . ?
B6 B8 B10 B3 -81.5(10) . . . . ?
B6 B8 B10 B5 25.8(7) . . . . ?
B6 B8 B10 B9 -106.7(8) . . . . ?
B6 C1 P1 C2 -80.6(8) . . . . ?
B6 C1 P1 C8 36.9(8) . . . . ?
B6 C1 P1 O1 156.0(7) . . . . ?
B7 B1 B3 B2 20.2(9) . . . . ?
B7 B1 B3 B9 -36.1(9) . . . . ?
B7 B1 B3 B10 -85.4(8) . . . . ?
B7 B1 B3 C90 61.2(8) . . . . ?
B7 B1 B5 B6 39.1(7) . . . . ?
B7 B1 B5 B8 101.6(7) . . . . ?
B7 B1 B5 B10 141.8(7) . . . . ?
B7 B1 B10 B3 120.2(7) . . . . ?
B7 B1 B10 B5 -31.5(6) . . . . ?
B7 B1 B10 B8 9.6(9) . . . . ?
B7 B1 B10 B9 71.1(7) . . . . ?
B7 B1 C90 B2 -73.0(7) . . . . ?
B7 B1 C90 B3 -132.5(6) . . . . ?
B7 B1 C90 P2 104.5(7) . . . . ?
B7 B5 B6 B4 85.0(6) . . . . ?
B7 B5 B6 B8 134.4(7) . . . . ?
B7 B5 B6 C1 29.1(6) . . . . ?
B7 B5 B8 B4 8.6(8) . . . . ?
B7 B5 B8 B6 -41.7(6) . . . . ?
B7 B5 B8 B9 69.9(8) . . . . ?
B7 B5 B8 B10 111.9(8) . . . . ?
B7 B5 B10 B1 39.7(7) . . . . ?
B7 B5 B10 B3 11.8(11) . . . . ?
B7 B5 B10 B8 -94.4(8) . . . . ?
B7 B5 B10 B9 -52.8(9) . . . . ?
B7 B6 B8 B4 -83.3(6) . . . . ?
B7 B6 B8 B5 37.8(6) . . . . ?
B7 B6 B8 B9 -56.2(9) . . . . ?
B7 B6 B8 B10 12.7(10) . . . . ?
B7 B6 C1 B4 124.1(7) . . . . ?
B7 B6 C1 P1 -112.3(8) . . . . ?
B7 C1 P1 C2 -168.7(6) . . . . ?
B7 C1 P1 C8 -51.2(7) . . . . ?
B7 C1 P1 O1 67.9(7) . . . . ?
B8 B4 B6 B5 48.6(6) . . . . ?
B8 B4 B6 B7 104.9(6) . . . . ?
B8 B4 B6 C1 145.7(7) . . . . ?
B8 B4 B9 B2 -140.6(7) . . . . ?
B8 B4 B9 B3 -101.8(8) . . . . ?
B8 B4 B9 B10 -39.5(6) . . . . ?
B8 B4 C1 B6 -29.0(6) . . . . ?
B8 B4 C1 B7 30.6(9) . . . . ?
B8 B4 C1 P1 -150.0(6) . . . . ?
B8 B5 B6 B4 -49.4(6) . . . . ?
B8 B5 B6 B7 -134.4(7) . . . . ?
B8 B5 B6 C1 -105.3(7) . . . . ?
B8 B5 B7 B1 -101.6(7) . . . . ?
B8 B5 B7 B6 39.4(6) . . . . ?
B8 B5 B7 C1 8.1(9) . . . . ?
B8 B5 B10 B1 134.1(7) . . . . ?
B8 B5 B10 B3 106.2(8) . . . . ?
B8 B5 B10 B9 41.6(6) . . . . ?
B8 B6 B7 B1 -5.5(8) . . . . ?
B8 B6 B7 B5 -39.5(6) . . . . ?
B8 B6 B7 C1 103.3(7) . . . . ?
B8 B6 C1 B4 31.4(7) . . . . ?
B8 B6 C1 B7 -92.8(7) . . . . ?
B8 B6 C1 P1 154.9(6) . . . . ?
B8 B9 B10 B1 -103.7(7) . . . . ?
B8 B9 B10 B3 -153.8(7) . . . . ?
B8 B9 B10 B5 -42.1(6) . . . . ?
B9 B2 B3 B1 -101.4(7) . . . . ?
B9 B2 B3 B10 -41.1(7) . . . . ?
B9 B2 B3 C90 -144.3(8) . . . . ?
B9 B2 C90 B1 -26.4(9) . . . . ?
B9 B2 C90 B3 32.1(7) . . . . ?
B9 B2 C90 P2 155.9(6) . . . . ?
B9 B3 B10 B1 -121.3(6) . . . . ?
B9 B3 B10 B5 -94.0(8) . . . . ?
B9 B3 B10 B8 -25.1(7) . . . . ?
B9 B3 C90 B1 93.7(7) . . . . ?
B9 B3 C90 B2 -29.9(6) . . . . ?
B9 B3 C90 P2 -143.9(7) . . . . ?
B9 B4 B6 B5 23.2(8) . . . . ?
B9 B4 B6 B7 79.5(7) . . . . ?
B9 B4 B6 B8 -25.4(6) . . . . ?
B9 B4 B6 C1 120.3(7) . . . . ?
B9 B4 B8 B5 101.7(7) . . . . ?
B9 B4 B8 B6 151.7(7) . . . . ?
B9 B4 B8 B10 40.8(7) . . . . ?
B9 B4 C1 B6 -90.1(9) . . . . ?
B9 B4 C1 B7 -30.4(11) . . . . ?
B9 B4 C1 P1 149.0(7) . . . . ?
B9 B8 B10 B1 91.9(7) . . . . ?
B9 B8 B10 B3 25.3(7) . . . . ?
B9 B8 B10 B5 132.5(7) . . . . ?
B10 B1 B3 B2 105.7(6) . . . . ?
B10 B1 B3 B9 49.3(6) . . . . ?
B10 B1 B3 C90 146.7(7) . . . . ?
B10 B1 B5 B6 -102.7(8) . . . . ?
B10 B1 B5 B7 -141.8(7) . . . . ?
B10 B1 B5 B8 -40.2(6) . . . . ?
B10 B1 C90 B2 31.1(9) . . . . ?
B10 B1 C90 B3 -28.3(6) . . . . ?
B10 B1 C90 P2 -151.4(6) . . . . ?
B10 B3 B9 B2 133.2(7) . . . . ?
B10 B3 B9 B4 92.8(8) . . . . ?
B10 B3 B9 B8 24.1(7) . . . . ?
B10 B3 C90 B1 30.5(7) . . . . ?
B10 B3 C90 B2 -93.1(7) . . . . ?
B10 B3 C90 P2 153.0(6) . . . . ?
B10 B5 B6 B4 -24.8(8) . . . . ?
B10 B5 B6 B7 -109.9(8) . . . . ?
B10 B5 B6 B8 24.5(7) . . . . ?
B10 B5 B6 C1 -80.8(8) . . . . ?
B10 B5 B7 B1 -37.8(7) . . . . ?
B10 B5 B7 B6 103.2(8) . . . . ?
B10 B5 B7 C1 71.9(9) . . . . ?
B10 B5 B8 B4 -103.4(7) . . . . ?
B10 B5 B8 B6 -153.6(7) . . . . ?
B10 B5 B8 B9 -42.0(6) . . . . ?
B10 B8 B9 B2 -93.8(8) . . . . ?
B10 B8 B9 B3 -23.9(7) . . . . ?
B10 B8 B9 B4 -134.4(7) . . . . ?
B11 B12 B13 B12 -68.7(8) . . . 2_665 ?
B11 B12 B13 B13 -112.2(8) . . . 2_665 ?
B11 B12 B13 B14 -7.6(10) . . . . ?
B11 B12 B13 B15 41.2(7) . . . . ?
B11 B12 B15 B13 -134.8(8) . . . . ?
B11 B12 B15 B14 -86.0(7) . . . . ?
B11 B12 B15 C27 -29.2(7) . . . . ?
B11 B14 B15 B11 -20.4(9) 2_665 . . . ?
B11 B14 B15 B12 37.4(10) 2_665 . . . ?
B11 B14 B15 B13 85.3(9) 2_665 . . . ?
B11 B14 B15 C27 -61.1(8) 2_665 . . . ?
B11 B14 C27 B11 73.7(7) 2_665 . . . ?
B11 B14 C27 B15 131.4(8) 2_665 . . . ?
B11 B14 C27 P3 -106.7(8) 2_665 . . . ?
B11 B15 C27 B14 -125.3(7) . . . . ?
B11 B15 C27 P3 110.6(9) . . . . ?
B11 C27 P3 C28 47.2(8) . . . . ?
B11 C27 P3 C34 164.3(7) . . . . ?
B11 C27 P3 O3 -72.5(8) . . . . ?
B12 B11 B15 B13 39.6(8) . . . . ?
B12 B11 B15 B14 100.9(8) . . . . ?
B12 B11 B15 C27 143.3(9) . . . . ?
B12 B11 C27 B14 24.5(10) . . . . ?
B12 B11 C27 B15 -32.6(8) . . . . ?
B12 B11 C27 P3 -155.1(6) . . . . ?
B12 B13 B14 B11 -70.7(8) . . . 2_665 ?
B12 B13 B14 B11 32.3(7) 2_665 . . 2_665 ?
B12 B13 B14 B12 -103.1(8) . . . 2_665 ?
B12 B13 B14 B15 48.0(7) . . . . ?
B12 B13 B14 B15 151.1(9) 2_665 . . . ?
B12 B13 B14 C27 20.4(9) . . . . ?
B12 B13 B14 C27 123.5(8) 2_665 . . . ?
B12 B13 B15 B11 -38.5(7) . . . . ?
B12 B13 B15 B11 57.0(11) 2_665 . . . ?
B12 B13 B15 B12 95.5(10) 2_665 . . . ?
B12 B13 B15 B14 -122.9(8) . . . . ?
B12 B13 B15 B14 -27.4(8) 2_665 . . . ?
B12 B13 B15 C27 -93.8(9) . . . . ?
B12 B13 B15 C27 1.6(13) 2_665 . . . ?
B12 B14 B15 B11 -80.5(8) 2_665 . . . ?
B12 B14 B15 B12 -22.7(9) 2_665 . . . ?
B12 B14 B15 B13 25.2(8) 2_665 . . . ?
B12 B14 B15 C27 -121.1(8) 2_665 . . . ?
B12 B14 C27 B11 29.9(13) 2_665 . . . ?
B12 B14 C27 B15 87.6(10) 2_665 . . . ?
B12 B14 C27 P3 -150.5(8) 2_665 . . . ?
B12 B15 C27 B11 31.3(8) . . . . ?
B12 B15 C27 B14 -94.0(8) . . . . ?
B12 B15 C27 P3 141.8(8) . . . . ?
B13 B12 B13 B12 43.5(9) 2_665 . . 2_665 ?
B13 B12 B13 B14 104.7(8) 2_665 . . . ?
B13 B12 B13 B15 153.5(7) 2_665 . . . ?
B13 B12 B15 B11 134.8(8) . . . . ?
B13 B12 B15 B11 110.9(9) 2_665 . . . ?
B13 B12 B15 B13 -23.9(7) 2_665 . . . ?
B13 B12 B15 B14 24.9(10) 2_665 . . . ?
B13 B12 B15 B14 48.8(7) . . . . ?
B13 B12 B15 C27 105.6(8) . . . . ?
B13 B12 B15 C27 81.7(10) 2_665 . . . ?
B13 B13 B14 B11 -9.0(11) 2_665 . . 2_665 ?
B13 B13 B14 B12 -41.3(9) 2_665 . . 2_665 ?
B13 B13 B14 B15 109.8(11) 2_665 . . . ?
B13 B13 B14 C27 82.2(11) 2_665 . . . ?
B13 B13 B15 B11 -13.1(12) 2_665 . . . ?
B13 B13 B15 B12 25.4(9) 2_665 . . . ?
B13 B13 B15 B14 -97.5(9) 2_665 . . . ?
B13 B13 B15 C27 -68.5(12) 2_665 . . . ?
B13 B14 B15 B11 -105.7(8) . . . . ?
B13 B14 B15 B12 -47.9(7) . . . . ?
B13 B14 B15 C27 -146.4(9) . . . . ?
B13 B14 C27 B11 -29.3(10) . . . . ?
B13 B14 C27 B15 28.4(7) . . . . ?
B13 B14 C27 P3 150.4(7) . . . . ?
B13 B15 C27 B11 94.0(9) . . . . ?
B13 B15 C27 B14 -31.2(8) . . . . ?
B13 B15 C27 P3 -155.4(7) . . . . ?
B14 B11 B12 B13 39.8(9) 2_665 . . 2_665 ?
B14 B11 B12 B13 101.5(9) 2_665 . . . ?
B14 B11 B12 B15 141.2(8) 2_665 . . . ?
B14 B11 B15 B12 -33.5(7) 2_665 . . . ?
B14 B11 B15 B13 6.1(9) 2_665 . . . ?
B14 B11 B15 B14 67.4(7) 2_665 . . . ?
B14 B11 B15 C27 109.8(8) 2_665 . . . ?
B14 B11 C27 B14 -36.8(11) 2_665 . . . ?
B14 B11 C27 B15 -93.9(9) 2_665 . . . ?
B14 B11 C27 P3 143.6(7) 2_665 . . . ?
B14 B12 B13 B12 2.1(11) 2_665 . . 2_665 ?
B14 B12 B13 B13 -41.5(6) 2_665 . . 2_665 ?
B14 B12 B13 B14 63.2(10) 2_665 . . . ?
B14 B12 B13 B15 112.0(8) 2_665 . . . ?
B14 B12 B15 B11 40.5(8) 2_665 . . . ?
B14 B12 B15 B13 -94.3(10) 2_665 . . . ?
B14 B12 B15 B14 -45.5(10) 2_665 . . . ?
B14 B12 B15 C27 11.3(12) 2_665 . . . ?
B14 B13 B15 B11 84.4(7) . . . . ?
B14 B13 B15 B12 122.9(8) . . . . ?
B14 B13 B15 C27 29.0(8) . . . . ?
B14 B15 C27 B11 125.3(7) . . . . ?
B14 B15 C27 P3 -124.2(9) . . . . ?
B14 C27 P3 C28 -132.4(8) . . . . ?
B14 C27 P3 C34 -15.3(9) . . . . ?
B14 C27 P3 O3 107.9(8) . . . . ?
B15 B11 B12 B13 -39.7(7) . . . . ?
B15 B11 B12 B13 -101.4(10) . . . 2_665 ?
B15 B11 B12 B14 -141.2(8) . . . 2_665 ?
B15 B11 C27 B14 57.1(8) . . . . ?
B15 B11 C27 P3 -122.5(8) . . . . ?
B15 B12 B13 B12 -109.9(8) . . . 2_665 ?
B15 B12 B13 B13 -153.5(7) . . . 2_665 ?
B15 B12 B13 B14 -48.8(7) . . . . ?
B15 B13 B14 B11 -118.8(8) . . . 2_665 ?
B15 B13 B14 B12 -151.1(9) . . . 2_665 ?
B15 B13 B14 C27 -27.6(7) . . . . ?
B15 B14 C27 B11 -57.7(8) . . . . ?
B15 B14 C27 P3 121.9(9) . . . . ?
B15 C27 P3 C28 -39.0(10) . . . . ?
B15 C27 P3 C34 78.1(9) . . . . ?
B15 C27 P3 O3 -158.8(8) . . . . ?
C1 B4 B6 B5 -97.1(7) . . . . ?
C1 B4 B6 B7 -40.8(5) . . . . ?
C1 B4 B6 B8 -145.7(7) . . . . ?
C1 B4 B8 B5 -21.8(8) . . . . ?
C1 B4 B8 B6 28.2(6) . . . . ?
C1 B4 B8 B9 -123.6(7) . . . . ?
C1 B4 B8 B10 -82.8(8) . . . . ?
C1 B4 B9 B2 -55.7(8) . . . . ?
C1 B4 B9 B3 -16.9(12) . . . . ?
C1 B4 B9 B8 84.8(9) . . . . ?
C1 B4 B9 B10 45.3(10) . . . . ?
C1 B6 B7 B1 -108.7(7) . . . . ?
C1 B6 B7 B5 -142.8(7) . . . . ?
C1 B6 B8 B4 -29.1(6) . . . . ?
C1 B6 B8 B5 92.0(7) . . . . ?
C1 B6 B8 B9 -2.0(10) . . . . ?
C1 B6 B8 B10 66.9(10) . . . . ?
C2 C3 C4 C5 0.5(15) . . . . ?
C3 C2 C7 C6 -1.3(14) . . . . ?
C3 C2 P1 C1 -131.9(7) . . . . ?
C3 C2 P1 C8 110.1(7) . . . . ?
C3 C2 P1 O1 -5.7(8) . . . . ?
C3 C4 C5 C6 0.0(17) . . . . ?
C4 C5 C6 C7 -1.1(17) . . . . ?
C5 C6 C7 C2 1.8(16) . . . . ?
C7 C2 C3 C4 0.1(13) . . . . ?
C7 C2 P1 C1 46.1(9) . . . . ?
C7 C2 P1 C8 -71.9(8) . . . . ?
C7 C2 P1 O1 172.4(7) . . . . ?
C8 C9 C10 C11 0.4(14) . . . . ?
C9 C8 C13 C12 -2.4(12) . . . . ?
C9 C8 P1 C1 -77.5(8) . . . . ?
C9 C8 P1 C2 42.8(8) . . . . ?
C9 C8 P1 O1 159.4(7) . . . . ?
C9 C10 C11 C12 -1.6(15) . . . . ?
C10 C11 C12 C13 0.7(15) . . . . ?
C11 C12 C13 C8 1.3(14) . . . . ?
C13 C8 C9 C10 1.6(12) . . . . ?
C13 C8 P1 C1 98.8(7) . . . . ?
C13 C8 P1 C2 -141.0(7) . . . . ?
C13 C8 P1 O1 -24.4(7) . . . . ?
C90 B1 B3 B2 -41.0(5) . . . . ?
C90 B1 B3 B9 -97.3(7) . . . . ?
C90 B1 B3 B10 -146.7(7) . . . . ?
C90 B1 B5 B6 -18.0(12) . . . . ?
C90 B1 B5 B7 -57.1(9) . . . . ?
C90 B1 B5 B8 44.5(11) . . . . ?
C90 B1 B5 B10 84.7(9) . . . . ?
C90 B1 B10 B3 27.7(6) . . . . ?
C90 B1 B10 B5 -124.0(7) . . . . ?
C90 B1 B10 B8 -83.0(8) . . . . ?
C90 B1 B10 B9 -21.4(8) . . . . ?
C90 B2 B3 B1 42.9(6) . . . . ?
C90 B2 B3 B9 144.3(8) . . . . ?
C90 B2 B3 B10 103.2(7) . . . . ?
C90 B2 B9 B3 -30.5(6) . . . . ?
C90 B2 B9 B4 111.0(7) . . . . ?
C90 B2 B9 B8 72.4(9) . . . . ?
C90 B2 B9 B10 9.7(9) . . . . ?
C90 B3 B9 B2 28.0(6) . . . . ?
C90 B3 B9 B4 -12.4(9) . . . . ?
C90 B3 B9 B8 -81.1(8) . . . . ?
C90 B3 B9 B10 -105.2(7) . . . . ?
C90 B3 B10 B1 -28.3(6) . . . . ?
C90 B3 B10 B5 -1.0(10) . . . . ?
C90 B3 B10 B8 67.9(9) . . . . ?
C90 B3 B10 B9 93.0(7) . . . . ?
C15 C16 C17 C18 -0.9(13) . . . . ?
C16 C15 C20 C19 0.0(12) . . . . ?
C16 C15 P2 C90 36.5(8) . . . . ?
C16 C15 P2 C21 -81.3(7) . . . . ?
C16 C15 P2 O2 163.0(6) . . . . ?
C16 C17 C18 C19 0.3(14) . . . . ?
C17 C18 C19 C20 0.4(14) . . . . ?
C18 C19 C20 C15 -0.6(13) . . . . ?
C20 C15 C16 C17 0.7(12) . . . . ?
C20 C15 P2 C90 -144.8(6) . . . . ?
C20 C15 P2 C21 97.4(7) . . . . ?
C20 C15 P2 O2 -18.3(7) . . . . ?
C21 C22 C23 C24 -0.5(13) . . . . ?
C22 C21 C26 C25 -0.6(12) . . . . ?
C22 C21 P2 C90 -72.3(8) . . . . ?
C22 C21 P2 C15 47.3(8) . . . . ?
C22 C21 P2 O2 163.0(6) . . . . ?
C22 C23 C24 C25 -0.5(14) . . . . ?
C23 C24 C25 C26 0.9(14) . . . . ?
C24 C25 C26 C21 -0.4(14) . . . . ?
C26 C21 C22 C23 1.0(12) . . . . ?
C26 C21 P2 C90 107.3(7) . . . . ?
C26 C21 P2 C15 -133.1(7) . . . . ?
C26 C21 P2 O2 -17.4(7) . . . . ?
C27 B11 B12 B13 -8.6(10) . . . . ?
C27 B11 B12 B13 -70.3(11) . . . 2_665 ?
C27 B11 B12 B14 -110.0(8) . . . 2_665 ?
C27 B11 B12 B15 31.1(7) . . . . ?
C27 B11 B15 B12 -143.3(9) . . . . ?
C27 B11 B15 B13 -103.7(8) . . . . ?
C27 B11 B15 B14 -42.4(6) . . . . ?
C27 B14 B15 B11 40.7(6) . . . . ?
C27 B14 B15 B12 98.4(8) . . . . ?
C27 B14 B15 B13 146.4(9) . . . . ?
C28 C29 C30 C31 0.7(16) . . . . ?
C29 C28 C33 C32 -0.2(14) . . . . ?
C29 C28 P3 C27 80.5(9) . . . . ?
C29 C28 P3 C34 -39.1(9) . . . . ?
C29 C28 P3 O3 -155.4(8) . . . . ?
C29 C30 C31 C32 -1.2(15) . . . . ?
C30 C31 C32 C33 1.0(15) . . . . ?
C31 C32 C33 C28 -0.3(15) . . . . ?
C33 C28 C29 C30 0.0(14) . . . . ?
C33 C28 P3 C27 -96.0(8) . . . . ?
C33 C28 P3 C34 144.4(7) . . . . ?
C33 C28 P3 O3 28.1(8) . . . . ?
C34 C35 C36 C37 -0.4(15) . . . . ?
C35 C34 C39 C38 2.3(14) . . . . ?
C35 C34 P3 C27 132.1(7) . . . . ?
C35 C34 P3 C28 -109.6(7) . . . . ?
C35 C34 P3 O3 5.7(8) . . . . ?
C35 C36 C37 C38 2.3(16) . . . . ?
C36 C37 C38 C39 -1.9(17) . . . . ?
C37 C38 C39 C34 -0.4(16) . . . . ?
C39 C34 C35 C36 -1.8(14) . . . . ?
C39 C34 P3 C27 -46.2(9) . . . . ?
C39 C34 P3 C28 72.2(9) . . . . ?
C39 C34 P3 O3 -172.6(7) . . . . ?
C40 C41 C42 C43 0.3(15) . . . . ?
C40 C41 C42 C47 177.0(14) . . . . ?
C40 C41 C42 Co1 57.5(9) . . . . ?
C41 C40 C44 C43 -4.5(17) . . . . ?
C41 C40 C44 C49 178.1(14) . . . . ?
C41 C40 C44 Co1 -62.0(9) . . . . ?
C41 C42 C43 C44 -3.0(17) . . . . ?
C41 C42 C43 C48 177.9(13) . . . . ?
C41 C42 C43 Co1 57.6(10) . . . . ?
C42 C43 C44 C40 4.6(19) . . . . ?
C42 C43 C44 C49 -178.0(14) . . . . ?
C42 C43 C44 Co1 61.1(11) . . . . ?
C44 C40 C41 C42 2.6(15) . . . . ?
C44 C40 C41 C46 -176.2(14) . . . . ?
C44 C40 C41 Co1 61.8(9) . . . . ?
C45 C40 C41 C42 176.3(14) . . . . ?
C45 C40 C41 C46 -2(2) . . . . ?
C45 C40 C41 Co1 -124.4(16) . . . . ?
C45 C40 C44 C43 -178.2(15) . . . . ?
C45 C40 C44 C49 4(2) . . . . ?
C45 C40 C44 Co1 124.3(15) . . . . ?
C46 C41 C42 C43 179.1(13) . . . . ?
C46 C41 C42 C47 -4(2) . . . . ?
C46 C41 C42 Co1 -123.7(14) . . . . ?
C47 C42 C43 C44 -179.9(15) . . . . ?
C47 C42 C43 C48 1(2) . . . . ?
C47 C42 C43 Co1 -119.2(15) . . . . ?
C48 C43 C44 C40 -176.4(15) . . . . ?
C48 C43 C44 C49 1(3) . . . . ?
C48 C43 C44 Co1 -120.0(18) . . . . ?
C50 C51 C52 C53 -0.1(14) . . . . ?
C50 C51 C52 C57 178.4(12) . . . . ?
C50 C51 C52 Co1 -59.0(8) . . . . ?
C51 C50 C54 C53 1.1(12) . . . . ?
C51 C50 C54 C59 -177.8(11) . . . . ?
C51 C50 C54 Co1 59.1(7) . . . . ?
C51 C52 C53 C54 0.8(15) . . . . ?
C51 C52 C53 C58 174.9(14) . . . . ?
C51 C52 C53 Co1 -59.8(9) . . . . ?
C52 C53 C54 C50 -1.2(14) . . . . ?
C52 C53 C54 C59 177.7(12) . . . . ?
C52 C53 C54 Co1 -59.7(9) . . . . ?
C54 C50 C51 C52 -0.6(12) . . . . ?
C54 C50 C51 C56 178.3(12) . . . . ?
C54 C50 C51 Co1 -59.4(7) . . . . ?
C55 C50 C51 C52 -176.2(11) . . . . ?
C55 C50 C51 C56 2.7(19) . . . . ?
C55 C50 C51 Co1 125.0(11) . . . . ?
C55 C50 C54 C53 176.7(11) . . . . ?
C55 C50 C54 C59 -2.2(17) . . . . ?
C55 C50 C54 Co1 -125.3(10) . . . . ?
C56 C51 C52 C53 -179.0(13) . . . . ?
C56 C51 C52 C57 0(2) . . . . ?
C56 C51 C52 Co1 122.2(14) . . . . ?
C57 C52 C53 C54 -177.6(13) . . . . ?
C57 C52 C53 C58 -3(2) . . . . ?
C57 C52 C53 Co1 121.8(15) . . . . ?
C58 C53 C54 C50 -175.2(15) . . . . ?
C58 C53 C54 C59 4(2) . . . . ?
C58 C53 C54 Co1 126.2(17) . . . . ?
Co1 C40 C41 C42 -59.2(9) . . . . ?
Co1 C40 C41 C46 122.0(14) . . . . ?
Co1 C40 C44 C43 57.5(11) . . . . ?
Co1 C40 C44 C49 -120.0(16) . . . . ?
Co1 C41 C42 C43 -57.2(9) . . . . ?
Co1 C41 C42 C47 119.5(15) . . . . ?
Co1 C42 C43 C44 -60.7(11) . . . . ?
Co1 C42 C43 C48 120.3(16) . . . . ?
Co1 C43 C44 C40 -56.5(11) . . . . ?
Co1 C43 C44 C49 120.9(17) . . . . ?
Co1 C50 C51 C52 58.8(8) . . . . ?
Co1 C50 C51 C56 -122.3(13) . . . . ?
Co1 C50 C54 C53 -58.0(8) . . . . ?
Co1 C50 C54 C59 123.1(11) . . . . ?
Co1 C51 C52 C53 58.8(9) . . . . ?
Co1 C51 C52 C57 -122.7(14) . . . . ?
Co1 C52 C53 C54 60.6(9) . . . . ?
Co1 C52 C53 C58 -125.3(16) . . . . ?
Co1 C53 C54 C50 58.5(8) . . . . ?
Co1 C53 C54 C59 -122.6(12) . . . . ?
Co2 C60 C61 C61 60.8(17) . . . 2_565 ?
Co2 C60 C61 C62 -58.5(7) . . . . ?
Co2 C60 C61 C66 138.8(15) . . . . ?
Co2 C60 C64 C63 59(2) . . . . ?
Co2 C60 C64 C69 -128(3) . . . . ?
Co2 C60 C65 C67 -30.6(19) . . . 2_565 ?
Co2 C61 C62 C63 -62.0(16) . . . . ?
Co2 C61 C62 C67 116.8(18) . . . . ?
Co2 C61 C66 C61 0.004(6) . . . 2_565 ?
Co2 C62 C63 C64 -60(2) . . . . ?
Co2 C62 C63 C68 124(3) . . . . ?
Co2 C62 C67 C65 40(2) . . . 2_565 ?
Co2 C63 C64 C60 -61.4(19) . . . . ?
Co2 C63 C64 C69 126(3) . . . . ?
Co2 C70 C71 C72 59.7(7) . . . . ?
Co2 C70 C71 C72 71.1(8) . . . 2_565 ?
Co2 C70 C71 C73 10(4) . . . 2_565 ?
Co2 C70 C71 C77 117.9(9) . . . 2_565 ?
Co2 C70 C71 C78 -121(2) . . . 2_565 ?
Co2 C70 C74 C72 -68.5(6) . . . 2_565 ?
Co2 C70 C74 C73 -70.4(17) . . . . ?
Co2 C70 C74 C77 -119.0(9) . . . 2_565 ?
Co2 C70 C74 C79 129(3) . . . . ?
Co2 C71 C72 C70 -36.4(7) . . . 2_565 ?
Co2 C71 C72 C71 26.5(17) . . . 2_565 ?
Co2 C71 C72 C72 93.2(11) . . . 2_565 ?
Co2 C71 C72 C73 66.7(14) . . . . ?
Co2 C71 C72 C73 -94(2) . . . 2_565 ?
Co2 C71 C72 C74 -60.6(10) . . . 2_565 ?
Co2 C71 C72 C77 118.1(9) . . . 2_565 ?
Co2 C71 C72 C77 -125.2(15) . . . . ?
Co2 C72 C73 C71 -80.3(16) . . . 2_565 ?
Co2 C72 C73 C72 91.9(13) . . . 2_565 ?
Co2 C72 C73 C74 48.9(18) . . . . ?
Co2 C72 C73 C77 118.8(9) . . . 2_565 ?
Co2 C72 C73 C78 -113(2) . . . . ?
Co2 C72 C77 C70 24.6(6) . . . 2_565 ?
Co2 C72 C77 C71 68.9(10) . . . 2_565 ?
Co2 C72 C77 C72 179(100) . . . 2_565 ?
Co2 C72 C77 C73 -71.0(12) . . . 2_565 ?
Co2 C72 C77 C74 -22.4(5) . . . 2_565 ?
Co2 C73 C74 C70 67.1(15) . . . . ?
Co2 C73 C74 C72 64.3(15) . . . 2_565 ?
Co2 C73 C74 C77 119.0(9) . . . 2_565 ?
Co2 C73 C74 C79 -132(3) . . . . ?
Co2 C73 C78 C71 -52.6(18) . . . 2_565 ?
Nd01 O1 P1 C1 -13.3(17) . . . . ?
Nd01 O1 P1 C2 -138.2(15) . . . . ?
Nd01 O1 P1 C8 106.2(15) . . . . ?
Nd01 O2 P2 C90 -27.7(17) . . . . ?
Nd01 O2 P2 C15 -152.7(15) . . . . ?
Nd01 O2 P2 C21 93.7(15) . . . . ?
Nd01 O3 P3 C27 5.6(18) . . . . ?
Nd01 O3 P3 C28 -115.1(16) . . . . ?
Nd01 O3 P3 C34 129.9(16) . . . . ?
P1 C2 C3 C4 178.2(7) . . . . ?
P1 C2 C7 C6 -179.3(8) . . . . ?
P1 C8 C9 C10 177.8(7) . . . . ?
P1 C8 C13 C12 -178.8(7) . . . . ?
P2 C15 C16 C17 179.4(7) . . . . ?
P2 C15 C20 C19 -178.7(7) . . . . ?
P2 C21 C22 C23 -179.4(6) . . . . ?
P2 C21 C26 C25 179.8(7) . . . . ?
P3 C28 C29 C30 -176.5(8) . . . . ?
P3 C28 C33 C32 176.4(8) . . . . ?
P3 C34 C35 C36 179.8(7) . . . . ?
P3 C34 C39 C38 -179.5(8) . . . . ?
